data_1571860
loop_
_publ_author_name
'Carroll, Robert C.'
'Coles, Simon J.'

_publ_section_title
;
 Statistical optimization of guest uptake in crystalline sponges: grading
 structural outcomes.
;
_journal_coeditor_code LT5068
_journal_issue 4
_journal_name_full IUCrJ
_journal_paper_doi 10.1107/S2052252524004871
_journal_volume 11
_journal_year 2024
_chemical_formula_moiety 'C72 H48 I12 N24 Zn6, 0.697(C15 H16 O3), 0.431(C6 H12)'
_chemical_formula_sum 'C85.04 H63.33 I12 N24 O2.09 Zn6'
_chemical_formula_weight 3369.96
_chemical_name_systematic
; (2',6'-dimethoxy-[1,1'-biphenyl]-2-yl)methanol 
(absorbed in crystalline sponge)
;
_space_group_crystal_system monoclinic
_space_group_IT_number 13
_space_group_name_Hall '-P 2yac'
_space_group_name_H-M_alt 'P 1 2/n 1'
_atom_sites_solution_hydrogens geom
_atom_sites_solution_primary dual
_audit_creation_date 2024-02-07
_audit_creation_method
;
Olex2 1.5-alpha
(compiled 2024.01.24 svn.r2f8d729c for OlexSys, GUI svn.r6923)
;
_cell_angle_alpha 90
_cell_angle_beta 101.931(3)
_cell_angle_gamma 90
_cell_formula_units_Z 4
_cell_length_a 31.5355(9)
_cell_length_b 14.9866(4)
_cell_length_c 34.4588(11)
_cell_measurement_reflns_used 13421
_cell_measurement_temperature 100(2)
_cell_measurement_theta_max 72.9660
_cell_measurement_theta_min 2.6090
_cell_volume 15933.8(8)
_computing_cell_refinement 'CrysAlisPro 1.171.42.72a (Rigaku OD, 2022)'
_computing_data_collection 'CrysAlisPro 1.171.42.72a (Rigaku OD, 2022)'
_computing_data_reduction 'CrysAlisPro 1.171.42.72a (Rigaku OD, 2022)'
_computing_molecular_graphics 'Olex2 1.5-alpha (Dolomanov et al., 2009)'
_computing_publication_material 'Olex2 1.5-alpha (Dolomanov et al., 2009)'
_computing_structure_refinement 'SHELXL 2016/6 (Sheldrick, 2015)'
_computing_structure_solution 'SHELXT 2014/5 (Sheldrick, 2014)'
_diffrn_ambient_environment N~2~
_diffrn_ambient_temperature 100(2)
_diffrn_detector 'hybrid pixel array detector'
_diffrn_detector_area_resol_mean 10
_diffrn_detector_dtime 0.000
_diffrn_detector_type 'Rigaku, HyPix 6000HE'
_diffrn_measured_fraction_theta_full 0.993
_diffrn_measured_fraction_theta_max 0.992
_diffrn_measurement_details
;
List of Runs (angles in degrees, time in seconds):

  # Type    Start    End  Width  t~exp~   \w     \q     \k     \f   Frames
--------------------------------------------------------------------------
  1  \w   -133.00 -75.00   0.50    6.00    -- -103.00-129.00  56.00  116
  2  \w   -133.00 -87.00   0.50    6.00    -- -103.00 -61.00-120.00   92
  3  \w   -173.00-140.00   0.50    6.00    -- -103.00 -61.00-120.00   66
  4  \w   -172.00 -94.00   0.50    6.00    -- -103.00 -77.00 -30.00  156
  5  \w    -66.00 -36.00   0.50    6.00    -- -103.00  61.00   0.00   60
  6  \w   -119.00 -92.00   0.50    6.00    -- -103.00 -30.00-120.00   54
  7  \w    -98.00 -73.00   0.50    6.00    -- -103.00 129.00 129.00   50
  8  \w   -100.00 -75.00   0.50    6.00    -- -103.00 139.00 -57.00   50
  9  \w     75.00 120.00   0.50    6.00    --  101.75-139.00-116.00   90
 10  \w     36.00  61.00   0.50    6.00    --  101.75-129.00  56.00   50
 11  \w    102.00 127.00   0.50    6.00    --  101.75 129.00 129.00   50
 12  \w     63.00 115.00   0.50    6.00    --  101.75-129.00  56.00  104
 13  \w    112.00 174.00   0.50    6.00    --  101.75  45.00 -60.00  124
 14  \w     30.00  72.00   0.50    6.00    --  101.75 -61.00-180.00   84
 15  \w     47.00 107.00   0.50    6.00    --  101.75-104.00 122.36  120
 16  \w     32.00  57.00   0.50    6.00    --  101.75 -61.00-150.00   50
 17  \w     32.00 109.00   0.50    6.00    --  101.75-125.00 120.00  154
 18  \w     29.00  69.00   0.50    6.00    --  101.75 -77.00-150.00   80
 19  \w     73.00 105.00   0.50    6.00    --  101.75 -94.00  30.00   64
 20  \w     30.00  80.00   0.50    6.00    --  101.75 -77.00  30.00  100
 21  \w   -117.00 -90.00   0.50    1.25    --  -46.26-139.00-116.00   54
 22  \w    -63.00 -27.00   0.50    1.25    --  -46.26 129.00 129.00   72
 23  \w    -92.00 -67.00   0.50    1.25    --  -46.26 129.00 129.00   50
 24  \w     27.00  95.00   0.50    1.25    --   46.26-129.00  56.00  136
 25  \w    -24.00  28.00   0.50    1.25    --  -46.26  19.00-150.00  104
 26  \w    -21.00  10.00   0.50    1.25    --  -46.26  19.00-180.00   62
 27  \w    -12.00  21.00   0.50    1.25    --  -46.26  19.00-120.00   66
 28  \w     25.00 117.00   0.50    1.25    --   46.26  77.00 120.00  184
;
_diffrn_measurement_device 'four-circle diffractometer'
_diffrn_measurement_device_details 'Rigaku Oxford Difffraction, UG2 \k goniometer'
_diffrn_measurement_device_type
; Rigaku 007HF equipped with Varimax confocal mirrors and a UG2 goniometer 
and HyPix 6000HE detector
;
_diffrn_measurement_method 'profile data from \w-scans'
_diffrn_measurement_specimen_support 'MiTeGen loops'
_diffrn_orient_matrix_type 'CrysAlisPro convention (1999,Acta A55,543-557)'
_diffrn_orient_matrix_UB_11 -0.0201589000
_diffrn_orient_matrix_UB_12 0.0056290000
_diffrn_orient_matrix_UB_13 0.0370293000
_diffrn_orient_matrix_UB_21 0.0005841000
_diffrn_orient_matrix_UB_22 -0.1025708000
_diffrn_orient_matrix_UB_23 0.0030323000
_diffrn_orient_matrix_UB_31 0.0456678000
_diffrn_orient_matrix_UB_32 0.0038250000
_diffrn_orient_matrix_UB_33 0.0266125000
_diffrn_radiation_collimation 0.3
_diffrn_radiation_monochromator 'Varimax focusing mirrors'
_diffrn_radiation_probe x-ray
_diffrn_radiation_type 'Cu K\a'
_diffrn_radiation_wavelength 1.54184
_diffrn_reflns_av_R_equivalents 0.0565
_diffrn_reflns_av_unetI/netI 0.0437
_diffrn_reflns_Laue_measured_fraction_full 0.993
_diffrn_reflns_Laue_measured_fraction_max 0.992
_diffrn_reflns_limit_h_max 37
_diffrn_reflns_limit_h_min -29
_diffrn_reflns_limit_k_max 14
_diffrn_reflns_limit_k_min -18
_diffrn_reflns_limit_l_max 41
_diffrn_reflns_limit_l_min -41
_diffrn_reflns_number 114741
_diffrn_reflns_point_group_measured_fraction_full 0.993
_diffrn_reflns_point_group_measured_fraction_max 0.992
_diffrn_reflns_theta_full 67.684
_diffrn_reflns_theta_max 68.247
_diffrn_reflns_theta_min 2.132
_diffrn_source 'Rotating anode'
_diffrn_source_current 30.0
_diffrn_source_power 1.2
_diffrn_source_target Cu
_diffrn_source_type 'Rigaku 007 HF'
_diffrn_source_voltage 40.0
_exptl_absorpt_coefficient_mu 19.546
_exptl_absorpt_correction_T_max 0.345
_exptl_absorpt_correction_T_min 0.061
_exptl_absorpt_correction_type analytical
_exptl_absorpt_process_details
;
CrysAlisPro 1.171.42.72a (Rigaku Oxford Diffraction, 2022)
Analytical numeric absorption correction using a multifaceted crystal
model based on expressions derived by R.C. Clark & J.S. Reid.
(Clark, R. C. & Reid, J. S. (1995). Acta Cryst. A51, 887-897)
Empirical absorption correction using spherical harmonics,
implemented in SCALE3 ABSPACK scaling algorithm.
;
_exptl_crystal_colour 'light yellow'
_exptl_crystal_colour_modifier light
_exptl_crystal_colour_primary yellow
_exptl_crystal_density_diffrn 1.405
_exptl_crystal_description block
_exptl_crystal_F_000 6297
_exptl_crystal_size_max 0.23
_exptl_crystal_size_mid 0.13
_exptl_crystal_size_min 0.09
_refine_diff_density_max 1.283
_refine_diff_density_min -1.145
_refine_diff_density_rms 0.212
_refine_ls_extinction_method none
_refine_ls_goodness_of_fit_ref 1.075
_refine_ls_hydrogen_treatment constr
_refine_ls_matrix_type full
_refine_ls_number_parameters 1473
_refine_ls_number_reflns 28949
_refine_ls_number_restraints 350
_refine_ls_restrained_S_all 1.077
_refine_ls_R_factor_all 0.1456
_refine_ls_R_factor_gt 0.1220
_refine_ls_shift/su_max 0.004
_refine_ls_shift/su_mean 0.000
_refine_ls_structure_factor_coef Fsqd
_refine_ls_weighting_details 'w=1/[\s^2^(Fo^2^)+(0.1333P)^2^+267.6933P] where P=(Fo^2^+2Fc^2^)/3'
_refine_ls_weighting_scheme calc
_refine_ls_wR_factor_gt 0.3350
_refine_ls_wR_factor_ref 0.3509
_reflns_Friedel_coverage 0.000
_reflns_number_gt 21213
_reflns_number_total 28949
_reflns_threshold_expression 'I > 2\s(I)'
_cod_data_source_file lt5068.cif
_cod_data_source_block 50_1_24c
_cod_database_code 1571860
_shelx_shelxl_version_number 2016/6
_chemical_oxdiff_formula '(Zn3 I6 N12 H24 C36) (C15 H16 O3)2 (C6 H12)3'
_chemical_oxdiff_usercomment JP-9300-04
_shelx_space_group_comment
;
The symmetry employed for this shelxl refinement is uniquely defined
by the following loop, which should always be used as a source of
symmetry information in preference to the above space-group names.
They are only intended as comments.
;
_shelx_estimated_absorpt_t_max 0.272
_shelx_estimated_absorpt_t_min 0.094
_olex2_refinement_description
;
1. Fixed Uiso
 At 1.2 times of:
  All C(H) groups, All C(H,H) groups
 At 1.5 times of:
  All C(H,H,H) groups, All O(H) groups
2. Restrained distances
 C4B-C7B
 1.51 with sigma of 0.02
 O2B-C8B = O3B-C12B
 1.37 with sigma of 0.02
 O2A-C8A = O3A-C12A
 1.37 with sigma of 0.02
 O1B-C13B = O2B-C14B = O3B-C15B
 1.43 with sigma of 0.02
 C5A-C13A
 1.51 with sigma of 0.02
 C7A-C4A
 1.5 with sigma of 0.02
 O1A-C13A = O2A-C14A = O3A-C15A
 1.43 with sigma of 0.02
 C13B-C5B
 1.51 with sigma of 0.02
 C807-C808 = C807-C812 = C808-C809 = C809-C810 = C810-C811 = C811-C812
 1.54 with sigma of 0.02
 C805-C806 = C805-C804 = C806-C801 = C801-C802 = C802-C803 = C803-C804
 1.54 with sigma of 0.02
 C5B-O1B
 2.4 with sigma of 0.04
 C8B-C14B
 2.4 with sigma of 0.04
 C5A-O1A
 2.4 with sigma of 0.02
 C4A-C13A
 2.5 with sigma of 0.04
 C4B-C13B = C13B-C6B
 2.5 with sigma of 0.04
 C7B-O3B = C11B-O3B
 2.4 with sigma of 0.04
 C807-C809 = C807-C811 = C808-C810 = C809-C811 = C810-C812
 2.54 with sigma of 0.04
 C805-C801 = C805-C803 = C806-C802 = C801-C803 = C802-C804
 2.54 with sigma of 0.04
 C7A-C8A \\sim C9A-C8A \\sim C10A-C9A \\sim C10A-C11A \\sim C12A-C11A \\sim
C12A-C7A
 with sigma of 0.02
 C5A-C4A \\sim C4A-C3A \\sim C2A-C3A \\sim C2A-C1A \\sim C6A-C1A \\sim C6A-C5A
 with sigma of 0.02
 C1A-C3A \\sim C2A-C4A \\sim C3A-C5A \\sim C4A-C6A \\sim C5A-C1A \\sim C6A-C2A
 with sigma of 0.04
 C10A-C12A \\sim C11A-C7A \\sim C12A-C8A
 with sigma of 0.04
 C12B-C4B \\sim C4B-C8B
 with sigma of 0.04
 C5B-C7B \\sim C7B-C3B
 with sigma of 0.04
 C807-C808 \\sim C808-C809 \\sim C809-C810 \\sim C810-C811 \\sim C811-C812
\\sim C812-C807
 with sigma of 0.02
 C807-C811 \\sim C809-C811 \\sim C808-C812 \\sim C808-C810 \\sim C810-C812
\\sim C807-C809
 with sigma of 0.04
 Zn46-N324 \\sim Zn36-N324
 with sigma of 0.02
 I412-Zn46 \\sim I312-Zn36
 with sigma of 0.02
 I301-Zn31 \\sim I401-Zn41
 with sigma of 0.02
 I411-Zn46 \\sim I311-Zn36
 with sigma of 0.02
 I302-Zn31 \\sim I402-Zn41
 with sigma of 0.02
 Zn31-N301 \\sim Zn41-N301
 with sigma of 0.02
 I302-N301 \\sim I402-N301
 with sigma of 0.04
 I301-I302 \\sim I401-I402
 with sigma of 0.04
 I301-N301 \\sim I401-N301
 with sigma of 0.04
 I305-I306 \\sim I405-I406
 with sigma of 0.04
 I305-Zn33 \\sim I405-Zn43
 with sigma of 0.02
 I306-N311 \\sim I406-N311
 with sigma of 0.04
 I306-Zn33 \\sim I406-Zn43
 with sigma of 0.02
 I305-N311 \\sim I405-N311
 with sigma of 0.04
 Zn33-N311 \\sim Zn43-N311
 with sigma of 0.02
 I408-I407 \\sim I308-I307
 with sigma of 0.04
 I407-N313 \\sim I307-N313
 with sigma of 0.04
 I408-N313 \\sim I308-N313
 with sigma of 0.04
 I408-Zn44 \\sim I308-Zn34
 with sigma of 0.02
 I408-N312 \\sim I308-N312
 with sigma of 0.04
 I407-Zn44 \\sim I307-Zn34
 with sigma of 0.02
 I407-N312 \\sim I307-N312
 with sigma of 0.04
 Zn44-N312 \\sim Zn34-N312
 with sigma of 0.02
 Zn44-N313 \\sim Zn34-N313
 with sigma of 0.02
 I411-N324 \\sim I311-N324
 with sigma of 0.04
 I412-I411 \\sim I312-I311
 with sigma of 0.04
 I412-N324 \\sim I312-N324
 with sigma of 0.04
 I309-N318 \\sim I409-N318
 with sigma of 0.04
 I310-N318 \\sim I410-N318
 with sigma of 0.04
 I310-I309 \\sim I410-I409
 with sigma of 0.04
 Zn35-N318 \\sim Zn45-N318
 with sigma of 0.02
 I310-C355 \\sim I410-C355
 with sigma of 0.04
 Zn35-C355 \\sim Zn45-C355
 with sigma of 0.02
 I309-C355 \\sim I409-C355
 with sigma of 0.04
 I310-Zn35 \\sim I410-Zn45
 with sigma of 0.02
 I309-Zn35 \\sim I409-Zn45
 with sigma of 0.02
 I01-N307 \\sim I303-N307
 with sigma of 0.04
 I08-N306 \\sim I304-N306
 with sigma of 0.04
 I01-I08 \\sim I303-I304
 with sigma of 0.04
 I08-Zn52 \\sim I304-Zn32
 with sigma of 0.02
 I01-N306 \\sim I303-N306
 with sigma of 0.04
 Zn52-N306 \\sim Zn32-N306
 with sigma of 0.02
 Zn52-N307 \\sim Zn32-N307
 with sigma of 0.02
 I08-N307 \\sim I304-N307
 with sigma of 0.04
 I01-Zn52 \\sim I303-Zn32
 with sigma of 0.02
 Zn53-N311 \\sim Zn43-N311
 with sigma of 0.02
 I31-Zn53 \\sim I406-Zn43
 with sigma of 0.02
 N311-C429 \\sim N311-C329
 with sigma of 0.02
 C327-C428 \\sim C327-C328
 with sigma of 0.02
 C428-C429 \\sim C328-C329
 with sigma of 0.02
 N311-C428 \\sim N311-C328
 with sigma of 0.04
 C327-C429 \\sim C327-C329
 with sigma of 0.04
 N323-C365 \\sim N323-C464
 with sigma of 0.02
 C363-C364 \\sim C363-C465
 with sigma of 0.02
 C365-C364 \\sim C464-C465
 with sigma of 0.02
 N323-C364 \\sim N323-C465
 with sigma of 0.04
 C363-C365 \\sim C363-C464
 with sigma of 0.04
 I306-Zn33 \\sim I31-Zn53
 with sigma of 0.02
 I3-Zn53 \\sim I405-Zn43
 with sigma of 0.02
 C805-C806 \\sim C806-C801 \\sim C801-C802 \\sim C802-C803 \\sim C803-C804
\\sim C804-C805
 with sigma of 0.02
 C805-C803 \\sim C801-C803 \\sim C806-C804 \\sim C806-C802 \\sim C802-C804
\\sim C805-C801
 with sigma of 0.04
3. Restrained planarity
 C7B, C8B, C9B, O2B
 with sigma of 0.1
 C4B, C5B, C6B, C13B
 with sigma of 0.1
4. Uiso/Uaniso restraints and constraints
C7A \\sim O2A \\sim C8A \\sim C14A \\sim C9A \\sim C12A \\sim C4A \\sim C10A
\\sim O3A \\sim C11A \\sim C3A \\sim C5A \\sim C15A \\sim C2A \\sim C6A \\sim
C13A \\sim C1A \\sim O1A: within 2A with sigma of 0.04 and sigma for terminal
atoms of 0.08 within 2A
C807 \\sim C808 \\sim C809 \\sim C810 \\sim C811 \\sim C812: within 2A with
sigma of 0.04 and sigma for terminal atoms of 0.08 within 2A
C805 \\sim C806 \\sim C801 \\sim C802 \\sim C803 \\sim C804: within 2A with
sigma of 0.04 and sigma for terminal atoms of 0.08 within 2A
Zn33 \\sim Zn43: within 2A with sigma of 0.04 and sigma for terminal atoms of
0.08 within 2A
Uanis(C365) = Uanis(C464) = Uanis(C465) = Uanis(C364)
Uanis(C428) = Uanis(C429) = Uanis(C329) = Uanis(C328)
5. Rigid body (RIGU) restrains
 C807, C808, C809, C810, C811, C812
 with sigma for 1-2 distances of 0.004 and sigma for 1-3 distances of 0.004
 C805, C806, C801, C802, C803, C804
 with sigma for 1-2 distances of 0.004 and sigma for 1-3 distances of 0.004
6. Others
 1*[Sof(I305)+Sof(I306)+Sof(Zn33)]+1*[Sof(I405)+Sof(Zn43)+Sof(I406)]+1*
 [Sof(I3)+Sof(I31)+Sof(Zn53)]=1 with esd of 0.00001
 Sof(I401)=Sof(Zn41)=Sof(I402)=1-FVAR(1)
 Sof(I301)=Sof(I302)=Sof(Zn31)=FVAR(1)
 Sof(I311)=Sof(Zn36)=Sof(I312)=1-FVAR(2)
 Sof(I412)=Sof(I411)=Sof(Zn46)=FVAR(2)
 Sof(I410)=Sof(Zn45)=Sof(I409)=1-FVAR(3)
 Sof(I310)=Sof(I309)=Sof(Zn35)=FVAR(3)
 Sof(I305)=Sof(I306)=Sof(Zn33)=FVAR(4)
 Sof(I405)=Sof(Zn43)=Sof(I406)=FVAR(5)
 Sof(I3)=Sof(I31)=Sof(Zn53)=FVAR(6)
 Sof(C328)=Sof(H328)=Sof(C329)=Sof(H329)=1-FVAR(7)
 Sof(C428)=Sof(H428)=Sof(C429)=Sof(H429)=FVAR(7)
 Sof(C464)=Sof(H464)=Sof(C465)=Sof(H465)=1-FVAR(8)
 Sof(C365)=Sof(H365)=Sof(C364)=Sof(H364)=FVAR(8)
 Fixed Sof: I01(0.21006) I408(0.39494) I407(0.39494) I08(0.21006)
 Zn44(0.39494) Zn52(0.21006) O2A(0.54192) O3A(0.54192) O1A(0.54192)
 H1AA(0.54192) C7A(0.54192) C8A(0.54192) C9A(0.54192) H9A(0.54192)
 C10A(0.54192) H10A(0.54192) C11A(0.54192) H11A(0.54192) C12A(0.54192)
 C4A(0.54192) C3A(0.54192) H3A(0.54192) C2A(0.54192) H2A(0.54192) C1A(0.54192)
 H1A(0.54192) C6A(0.54192) H6A(0.54192) C5A(0.54192) C14A(0.54192)
 H14A(0.54192) H14B(0.54192) H14C(0.54192) C13A(0.54192) H13A(0.54192)
 H13B(0.54192) C15A(0.54192) H15A(0.54192) H15B(0.54192) H15C(0.54192)
 I307(0.55174) Zn34(0.55174) I308(0.55174) I303(0.51025) Zn32(0.51025)
 I304(0.51025) I404(0.27969) I403(0.27969) Zn42(0.27969) I4(0.05333)
 I10(0.05333) Zn54(0.05333) C4B(0.15535) C3B(0.15535) H3B(0.15535) C2B(0.15535)
 H2B(0.15535) C1B(0.15535) H1B(0.15535) C6B(0.15535) H6B(0.15535) C5B(0.15535)
 C7B(0.15535) C12B(0.15535) C11B(0.15535) H11B(0.15535) C10B(0.15535)
 H10B(0.15535) C9B(0.15535) H9B(0.15535) C8B(0.15535) O3B(0.15535) O1B(0.15535)
 H1BA(0.15535) C13B(0.15535) H13C(0.15535) H13D(0.15535) C805(0.19835)
 H80A(0.19835) H80B(0.19835) C806(0.19835) H80C(0.19835) H80D(0.19835)
 C801(0.19835) H80E(0.19835) H80F(0.19835) C802(0.19835) H80G(0.19835)
 H80H(0.19835) C803(0.19835) H80I(0.19835) H80J(0.19835) C804(0.19835)
 H80K(0.19835) H80L(0.19835) C807(0.23249) H80N(0.23249) H80M(0.23249)
 C808(0.23249) H80O(0.23249) H80P(0.23249) C809(0.23249) H80Q(0.23249)
 H80R(0.23249) C810(0.23249) H81A(0.23249) H81B(0.23249) C811(0.23249)
 H81C(0.23249) H81D(0.23249) C812(0.23249) H81E(0.23249) H81F(0.23249)
 C14B(0.15535) H14D(0.15535) H14E(0.15535) H14F(0.15535) C15B(0.15535)
 H15D(0.15535) H15E(0.15535) H15F(0.15535) O2B(0.15535)
 Fixed Uiso: I3(0.08) I31(0.08) Zn53(0.08) I4(0.08) I10(0.08) Zn54(0.08)
 C4B(0.08) C3B(0.08) C2B(0.08) C1B(0.08) C6B(0.08) C5B(0.08) C7B(0.08)
 C12B(0.08) C11B(0.08) C10B(0.08) C9B(0.08) C8B(0.08) O3B(0.08) O1B(0.08)
 C13B(0.08) C805(0.08) C806(0.08) C801(0.08) C802(0.08) C803(0.08) C804(0.08)
 C807(0.08) C808(0.08) C809(0.08) C810(0.08) C811(0.08) C812(0.08) C14B(0.08)
 C15B(0.08) O2B(0.08)
7.a Secondary CH2 refined with riding coordinates:
 C13A(H13A,H13B), C13B(H13C,H13D), C805(H80A,H80B), C806(H80C,H80D), C801(H80E,
 H80F), C802(H80G,H80H), C803(H80I,H80J), C804(H80K,H80L), C807(H80N,H80M),
 C808(H80O,H80P), C809(H80Q,H80R), C810(H81A,H81B), C811(H81C,H81D), C812(H81E,
 H81F)
7.b Aromatic/amide H refined with riding coordinates:
 C355(H355), C338(H338), C301(H301), C346(H346), C310(H310), C335(H335),
 C347(H347), C354(H354), C371(H371), C353(H353), C304(H304), C331(H331),
 C312(H312), C367(H367), C337(H337), C302(H302), C314(H314), C305(H305),
 C336(H336), C356(H356), C350(H350), C372(H372), C318(H318), C349(H349),
 C340(H340), C348(H348), C323(H323), C332(H332), C341(H341), C322(H322),
 C333(H333), C351(H351), C317(H317), C366(H366), C365(H365), C364(H364),
 C315(H315), C330(H330), C313(H313), C359(H359), C311(H311), C368(H368),
 C358(H358), C319(H319), C9A(H9A), C10A(H10A), C11A(H11A), C369(H369),
 C320(H320), C3A(H3A), C2A(H2A), C1A(H1A), C6A(H6A), C428(H428), C429(H429),
 C328(H328), C329(H329), C464(H464), C465(H465), C3B(H3B), C2B(H2B), C1B(H1B),
 C6B(H6B), C11B(H11B), C10B(H10B), C9B(H9B)
7.c Fitted hexagon refined as free rotating group:
 C4B(C3B,C2B,C1B,C6B,C5B), C7B(C12B,C11B,C10B,C9B,C8B)
7.d Tetrahedral OH refined with riding coordinates:
 O1B(H1BA)
7.e Idealised Me refined with everything fixed:
 C14B(H14D,H14E,H14F), C15B(H15D,H15E,H15F)
7.f Idealised Me refined as rotating group:
 C14A(H14A,H14B,H14C), C15A(H15A,H15B,H15C)
7.g Idealised tetrahedral OH refined as rotating group:
 O1A(H1AA)
;
_olex2_date_sample_data_collection 2023-02-02
_olex2_date_sample_submission 2023-02-02
_olex2_submission_original_sample_id 50_1_24c
_olex2_submission_special_instructions 'No special instructions were received'
_oxdiff_exptl_absorpt_empirical_details
;
Empirical correction (ABSPACK) includes:
- Absorption correction using spherical harmonics
- Frame scaling
- Detector area scaling
- B-factor correction
;
_oxdiff_exptl_absorpt_empirical_full_max 2.621
_oxdiff_exptl_absorpt_empirical_full_min 0.440

loop_
_space_group_symop_operation_xyz
'x, y, z'
'-x+1/2, y, -z+1/2'
'-x, -y, -z'
'x-1/2, -y, z-1/2'

loop_
_atom_site_label
_atom_site_type_symbol
_atom_site_fract_x
_atom_site_fract_y
_atom_site_fract_z
_atom_site_U_iso_or_equiv
_atom_site_adp_type
_atom_site_occupancy
_atom_site_site_symmetry_order
_atom_site_calc_flag
_atom_site_refinement_flags_posn
_atom_site_refinement_flags_adp
_atom_site_refinement_flags_occupancy
_atom_site_disorder_assembly
_atom_site_disorder_group
I01 I 0.7089(4) 0.0189(7) 0.5146(3) 0.103(6) Uani 0.2101 1 d D . P A 1
I301 I 0.58637(9) 0.9942(2) 0.34948(18) 0.0717(15) Uani 0.567(19) 1 d D . P B 1
I408 I 0.3739(3) -0.3912(7) 0.7314(3) 0.135(4) Uani 0.3949 1 d D . P C 1
I302 I 0.48595(13) 0.8353(4) 0.39510(17) 0.0855(16) Uani 0.567(19) 1 d D . P B 1
I412 I -0.1408(3) 0.8990(6) 0.7237(2) 0.073(3) Uani 0.35(2) 1 d D . P D 1
I407 I 0.4369(3) -0.4844(5) 0.6356(3) 0.163(5) Uani 0.3949 1 d D . P C 1
I305 I 0.6047(3) 0.4869(4) 0.8596(3) 0.172(5) Uani 0.580(3) 1 d D . P E 1
I08 I 0.8022(4) 0.0993(10) 0.6243(5) 0.135(8) Uani 0.2101 1 d D . P A 1
I411 I -0.0664(2) 0.9988(4) 0.63465(16) 0.072(3) Uani 0.35(2) 1 d D . P D 1
I306 I 0.4985(2) 0.3367(6) 0.90129(19) 0.178(4) Uani 0.580(3) 1 d D . P E 1
I310 I 0.17151(11) 0.46354(12) 0.49323(7) 0.0993(9) Uani 0.691(5) 1 d D . P F 1
I309 I 0.27753(7) 0.45991(11) 0.59814(7) 0.0945(8) Uani 0.691(5) 1 d D . P F 1
Zn44 Zn 0.4094(3) -0.3599(7) 0.6731(3) 0.115(9) Uani 0.3949 1 d D . P C 1
Zn31 Zn 0.5556(2) 0.8490(5) 0.36986(19) 0.061(2) Uani 0.567(19) 1 d D . P B 1
Zn33 Zn 0.5698(2) 0.3466(4) 0.87936(17) 0.105(4) Uani 0.580(3) 1 d D U P E 1
Zn46 Zn -0.1021(3) 0.8777(6) 0.6673(4) 0.053(3) Uani 0.35(2) 1 d D . P D 1
Zn52 Zn 0.7312(5) 0.1168(9) 0.5760(5) 0.112(14) Uani 0.2101 1 d D . P A 1
Zn35 Zn 0.20477(14) 0.40362(17) 0.56076(11) 0.0676(9) Uani 0.691(5) 1 d D . P F 1
N316 N 0.1894(4) -0.0578(6) 0.5209(4) 0.062(3) Uani 1 1 d . . . . .
N315 N 0.2298(4) -0.1915(6) 0.5369(3) 0.057(3) Uani 1 1 d . . . . .
N310 N 0.5359(4) 0.0245(8) 0.7281(4) 0.063(3) Uani 1 1 d . . . . .
N322 N 0.0197(4) 0.4834(7) 0.7223(4) 0.068(4) Uani 1 1 d . . . . .
N306 N 0.7214(5) 0.2496(9) 0.5595(4) 0.074(4) Uani 1 1 d D . . . .
N303 N 0.7248(4) 0.7022(8) 0.5230(4) 0.070(4) Uani 1 1 d . . . . .
N314 N 0.2504(4) -0.0605(6) 0.5754(3) 0.058(3) Uani 1 1 d . . . . .
N321 N 0.0756(5) 0.4005(9) 0.7034(4) 0.077(4) Uani 1 1 d . . . . .
N312 N 0.4563(4) -0.2581(8) 0.6852(4) 0.070(4) Uani 1 1 d D . . . .
N308 N 0.5669(4) -0.0227(8) 0.6752(4) 0.063(3) Uani 1 1 d . . . . .
N309 N 0.5921(5) 0.1067(8) 0.7107(4) 0.070(4) Uani 1 1 d . . . . .
N302 N 0.6879(4) 0.5655(7) 0.5075(4) 0.070(4) Uani 1 1 d . . . . .
N313 N 0.3602(4) -0.2870(7) 0.6351(4) 0.080(5) Uani 1 1 d D . . . .
N318 N 0.2111(5) 0.2629(8) 0.5598(4) 0.076(4) Uani 1 1 d D . . . .
N304 N 0.7476(4) 0.5766(8) 0.5635(4) 0.073(4) Uani 1 1 d . . . . .
N305 N 0.8532(5) 0.8061(8) 0.6251(4) 0.084(5) Uani 1 1 d . . . . .
N317 N 0.1125(5) -0.2797(8) 0.4229(4) 0.077(4) Uani 1 1 d . . . . .
C326 C 0.5399(5) -0.0316(8) 0.6989(4) 0.053(3) Uani 1 1 d . . . . .
C345 C 0.1671(5) -0.1905(8) 0.4837(4) 0.059(4) Uani 1 1 d . . . . .
N323 N 0.0478(5) 0.2346(9) 0.8211(4) 0.077(4) Uani 1 1 d D . . . .
N311 N 0.5640(5) 0.2631(9) 0.8312(4) 0.080(4) Uani 1 1 d D . . . .
N324 N -0.0564(5) 0.7726(9) 0.6804(5) 0.081(4) Uani 1 1 d D . . . .
C325 C 0.5641(5) 0.0928(9) 0.7327(4) 0.058(4) Uani 1 1 d . . . . .
N320 N 0.0505(6) 0.5337(9) 0.6695(5) 0.086(4) Uani 1 1 d . . . . .
C344 C 0.2183(5) -0.0201(8) 0.5506(4) 0.060(4) Uani 1 1 d . . . . .
C361 C 0.0469(5) 0.4158(8) 0.7261(4) 0.061(4) Uani 1 1 d . . . . .
N301 N 0.6024(5) 0.7824(9) 0.4102(5) 0.082(4) Uani 1 1 d D . . . .
C355 C 0.1687(8) 0.3812(15) 0.6325(7) 0.112(8) Uani 1 1 d D . . . .
H355 H 0.191730 0.339691 0.640081 0.135 Uiso 1 1 calc R U . . .
C352 C 0.2142(5) 0.0794(8) 0.5547(4) 0.063(4) Uani 1 1 d . . . . .
C362 C 0.0238(6) 0.5409(10) 0.6938(5) 0.068(4) Uani 1 1 d . . . . .
C363 C 0.0466(6) 0.3497(9) 0.7580(4) 0.065(4) Uani 1 1 d D . . . .
C327 C 0.5641(6) 0.1539(9) 0.7661(5) 0.065(4) Uani 1 1 d D . . . .
C306 C 0.6940(5) 0.6525(10) 0.5025(5) 0.072(5) Uani 1 1 d . . . . .
C339 C 0.2914(5) -0.1952(8) 0.5908(5) 0.065(4) Uani 1 1 d . . . . .
C321 C 0.6238(6) 0.0656(12) 0.6549(5) 0.081(5) Uani 1 1 d . . . . .
C303 C 0.6620(5) 0.6967(8) 0.4703(5) 0.069(5) Uani 1 1 d . . . . .
C308 C 0.7161(5) 0.5310(9) 0.5385(5) 0.070(4) Uani 1 1 d . . . . .
C334 C 0.5118(5) -0.1134(10) 0.6954(5) 0.066(4) Uani 1 1 d . . . . .
C338 C 0.2990(5) -0.2831(10) 0.5829(5) 0.074(5) Uani 1 1 d . . . . .
H338 H 0.280141 -0.313409 0.561991 0.089 Uiso 1 1 calc R U . . .
C301 C 0.6362(6) 0.8261(10) 0.4319(6) 0.081(5) Uani 1 1 d . . . . .
H301 H 0.639784 0.887630 0.426643 0.097 Uiso 1 1 calc R U . . .
N307 N 0.6803(6) 0.0966(10) 0.6056(5) 0.089(5) Uani 1 1 d D . . . .
C324 C 0.5926(6) 0.0468(10) 0.6820(4) 0.075(5) Uani 1 1 d . . . . .
C316 C 0.7166(5) 0.4337(9) 0.5450(5) 0.069(4) Uani 1 1 d . . . . .
C346 C 0.1756(6) -0.2783(9) 0.4734(5) 0.077(5) Uani 1 1 d . . . . .
H346 H 0.200682 -0.309216 0.486739 0.093 Uiso 1 1 calc R U . . .
C343 C 0.1962(5) -0.1435(8) 0.5162(5) 0.060(4) Uani 1 1 d . . . . .
C310 C 0.7907(6) 0.8040(10) 0.5715(5) 0.077(5) Uani 1 1 d . . . . .
H310 H 0.771246 0.835303 0.551301 0.092 Uiso 1 1 calc R U . . .
C342 C 0.2541(4) -0.1479(8) 0.5671(4) 0.058(4) Uani 1 1 d . . . . .
C335 C 0.4893(5) -0.1364(11) 0.7221(5) 0.070(4) Uani 1 1 d . . . . .
H335 H 0.492101 -0.101504 0.745473 0.084 Uiso 1 1 calc R U . . .
C370 C -0.0029(6) 0.6238(10) 0.6899(6) 0.075(5) Uani 1 1 d . . . . .
C309 C 0.7857(5) 0.7142(10) 0.5773(5) 0.074(5) Uani 1 1 d . . . . .
C347 C 0.1466(6) -0.3175(11) 0.4435(5) 0.080(5) Uani 1 1 d . . . . .
H347 H 0.151949 -0.377664 0.437321 0.096 Uiso 1 1 calc R U . . .
C354 C 0.1894(7) 0.2201(10) 0.5291(6) 0.087(5) Uani 1 1 d . . . . .
H354 H 0.172910 0.254333 0.508056 0.104 Uiso 1 1 calc R U . . .
C371 C -0.0289(7) 0.6414(11) 0.7159(5) 0.087(6) Uani 1 1 d . . . . .
H371 H -0.028824 0.603937 0.738182 0.105 Uiso 1 1 calc R U . . .
C353 C 0.1886(6) 0.1298(10) 0.5252(5) 0.080(5) Uani 1 1 d . . . . .
H353 H 0.170974 0.101934 0.502844 0.096 Uiso 1 1 calc R U . . .
C307 C 0.7498(5) 0.6645(9) 0.5533(5) 0.074(5) Uani 1 1 d . . . . .
C304 C 0.6272(6) 0.6515(10) 0.4467(6) 0.091(6) Uani 1 1 d . . . . .
H304 H 0.623607 0.589419 0.450481 0.109 Uiso 1 1 calc R U . . .
C331 C 0.5299(6) 0.1596(10) 0.7836(5) 0.078(5) Uani 1 1 d . . . . .
H331 H 0.504701 0.124971 0.773952 0.094 Uiso 1 1 calc R U . . .
C312 C 0.8476(7) 0.7226(11) 0.6288(6) 0.113(9) Uani 1 1 d . . . . .
H312 H 0.869175 0.692309 0.647461 0.136 Uiso 1 1 calc R U . . .
C367 C 0.0187(6) 0.3585(11) 0.7832(4) 0.074(5) Uani 1 1 d . . . . .
H367 H -0.001865 0.405623 0.779029 0.089 Uiso 1 1 calc R U . . .
C337 C 0.3343(5) -0.3273(10) 0.6056(5) 0.080(5) Uani 1 1 d . . . . .
H337 H 0.339717 -0.387654 0.599725 0.097 Uiso 1 1 calc R U . . .
C357 C 0.1050(6) 0.4466(11) 0.6473(6) 0.083(5) Uani 1 1 d . . . . .
O2A O 0.2549(7) 0.0282(14) 0.6847(6) 0.085(6) Uani 0.5419 1 d D U P . .
C302 C 0.6651(6) 0.7868(10) 0.4605(5) 0.081(5) Uani 1 1 d . . . . .
H302 H 0.688567 0.821048 0.474733 0.097 Uiso 1 1 calc R U . . .
C314 C 0.6963(6) 0.2811(11) 0.5282(7) 0.089(6) Uani 1 1 d . . . . .
H314 H 0.678991 0.240661 0.510340 0.107 Uiso 1 1 calc R U . . .
C305 C 0.5986(6) 0.6961(10) 0.4184(6) 0.105(8) Uani 1 1 d . . . . .
H305 H 0.574632 0.664046 0.403626 0.125 Uiso 1 1 calc R U . . .
C336 C 0.4615(5) -0.2098(11) 0.7174(5) 0.071(4) Uani 1 1 d . . . . .
H336 H 0.446407 -0.224639 0.737617 0.085 Uiso 1 1 calc R U . . .
C356 C 0.1409(7) 0.3967(15) 0.6585(7) 0.101(6) Uani 1 1 d . . . . .
H356 H 0.147392 0.371748 0.684427 0.121 Uiso 1 1 calc R U . . .
C350 C 0.2354(7) 0.2162(10) 0.5881(6) 0.091(6) Uani 1 1 d . . . . .
H350 H 0.251933 0.246927 0.610274 0.109 Uiso 1 1 calc R U . . .
C372 C -0.0563(6) 0.7181(11) 0.7087(5) 0.078(5) Uani 1 1 d . . . . .
H372 H -0.075654 0.728903 0.725958 0.093 Uiso 1 1 calc R U . . .
C318 C 0.7432(7) 0.3065(12) 0.5845(6) 0.094(6) Uani 1 1 d . . . . .
H318 H 0.760763 0.284389 0.608306 0.113 Uiso 1 1 calc R U . . .
C349 C 0.1303(6) -0.1514(9) 0.4625(6) 0.087(6) Uani 1 1 d . . . . .
H349 H 0.123023 -0.092317 0.468759 0.104 Uiso 1 1 calc R U . . .
C340 C 0.3186(6) -0.1557(11) 0.6213(6) 0.092(6) Uani 1 1 d . . . . .
H340 H 0.313950 -0.095671 0.628212 0.110 Uiso 1 1 calc R U . . .
C360 C 0.0759(6) 0.4619(11) 0.6754(5) 0.076(5) Uani 1 1 d . . . . .
C348 C 0.1039(6) -0.1960(9) 0.4324(6) 0.091(6) Uani 1 1 d . . . . .
H348 H 0.078788 -0.167073 0.417842 0.109 Uiso 1 1 calc R U . . .
C323 C 0.6458(8) 0.0418(13) 0.5932(6) 0.097(6) Uani 1 1 d . . . . .
H323 H 0.640144 0.017614 0.567131 0.116 Uiso 1 1 calc R U . . .
C332 C 0.4809(6) -0.2428(11) 0.6582(7) 0.086(5) Uani 1 1 d . . . . .
H332 H 0.479505 -0.281436 0.636077 0.104 Uiso 1 1 calc R U . . .
C341 C 0.3530(6) -0.2026(11) 0.6419(7) 0.113(9) Uani 1 1 d . . . . .
H341 H 0.372741 -0.172719 0.662310 0.135 Uiso 1 1 calc R U . . .
C322 C 0.6190(7) 0.0221(13) 0.6191(6) 0.097(7) Uani 1 1 d . . . . .
H322 H 0.597099 -0.021981 0.612172 0.116 Uiso 1 1 calc R U . . .
C333 C 0.5082(6) -0.1699(12) 0.6633(6) 0.081(5) Uani 1 1 d . . . . .
H333 H 0.525177 -0.158162 0.644032 0.097 Uiso 1 1 calc R U . . .
C351 C 0.2380(6) 0.1253(12) 0.5870(6) 0.088(6) Uani 1 1 d . . . . .
H351 H 0.255819 0.093811 0.608166 0.106 Uiso 1 1 calc R U . . .
C317 C 0.7421(7) 0.3980(11) 0.5779(6) 0.091(6) Uani 1 1 d . . . . .
H317 H 0.759463 0.436256 0.596721 0.109 Uiso 1 1 calc R U . . .
C366 C 0.0196(7) 0.3003(11) 0.8148(6) 0.084(5) Uani 1 1 d . . . . .
H366 H -0.000233 0.308134 0.831879 0.101 Uiso 1 1 calc R U . . .
C365 C 0.0696(7) 0.2148(13) 0.7925(6) 0.066(4) Uani 0.730(18) 1 d D . P G 1
H365 H 0.085920 0.161018 0.794441 0.079 Uiso 0.730(18) 1 calc R U P G 1
C364 C 0.0690(7) 0.2703(12) 0.7603(6) 0.066(4) Uani 0.730(18) 1 d D . P G 1
H364 H 0.083945 0.253991 0.740114 0.079 Uiso 0.730(18) 1 calc R U P G 1
C315 C 0.6934(7) 0.3738(11) 0.5192(6) 0.089(6) Uani 1 1 d . . . . .
H315 H 0.675303 0.393991 0.495217 0.107 Uiso 1 1 calc R U . . .
C330 C 0.5313(7) 0.2175(14) 0.8167(7) 0.101(7) Uani 1 1 d . . . . .
H330 H 0.506434 0.221564 0.828236 0.121 Uiso 1 1 calc R U . . .
C313 C 0.8138(7) 0.6710(9) 0.6087(6) 0.112(9) Uani 1 1 d . . . . .
H313 H 0.809811 0.610610 0.615576 0.135 Uiso 1 1 calc R U . . .
C359 C 0.1283(9) 0.4704(16) 0.5872(7) 0.108(7) Uani 1 1 d . . . . .
H359 H 0.121228 0.493665 0.561012 0.130 Uiso 1 1 calc R U . . .
O3A O 0.3909(6) 0.0715(12) 0.7678(6) 0.080(6) Uani 0.5419 1 d D U P . .
C311 C 0.8253(6) 0.8480(11) 0.5961(6) 0.089(6) Uani 1 1 d . . . . .
H311 H 0.829208 0.909985 0.592169 0.106 Uiso 1 1 calc R U . . .
C368 C -0.0303(9) 0.7598(14) 0.6558(9) 0.122(9) Uani 1 1 d . . . . .
H368 H -0.030502 0.799656 0.634272 0.146 Uiso 1 1 calc R U . . .
O1A O 0.2912(6) 0.2377(14) 0.8070(6) 0.079(6) Uani 0.5419 1 d D U P . .
H1AA H 0.292495 0.289162 0.797698 0.118 Uiso 0.5419 1 calc R U P . .
C358 C 0.1024(11) 0.4872(15) 0.6121(7) 0.124(9) Uani 1 1 d . . . . .
H358 H 0.080478 0.531035 0.604595 0.149 Uiso 1 1 calc R U . . .
C319 C 0.6848(9) 0.1381(17) 0.6393(7) 0.128(10) Uani 1 1 d . . . . .
H319 H 0.708404 0.178043 0.646987 0.154 Uiso 1 1 calc R U . . .
C7A C 0.3239(7) 0.0478(11) 0.7262(7) 0.062(6) Uani 0.5419 1 d D U P . .
C8A C 0.2910(8) -0.0087(12) 0.7081(8) 0.072(7) Uani 0.5419 1 d D U P . .
C9A C 0.2932(12) -0.0994(16) 0.7164(9) 0.096(9) Uani 0.5419 1 d D U P . .
H9A H 0.269865 -0.137344 0.704808 0.115 Uiso 0.5419 1 calc R U P . .
C10A C 0.3292(10) -0.1346(17) 0.7414(9) 0.092(9) Uani 0.5419 1 d D U P . .
H10A H 0.330768 -0.196819 0.746910 0.110 Uiso 0.5419 1 calc R U P . .
C11A C 0.3627(9) -0.0791(12) 0.7584(9) 0.080(8) Uani 0.5419 1 d D U P . .
H11A H 0.387871 -0.103421 0.775008 0.096 Uiso 0.5419 1 calc R U P . .
C12A C 0.3599(7) 0.0117(11) 0.7515(8) 0.071(7) Uani 0.5419 1 d D U P . .
C369 C -0.0014(8) 0.6848(15) 0.6618(8) 0.113(8) Uani 1 1 d . . . . .
H369 H 0.019364 0.678286 0.645549 0.136 Uiso 1 1 calc R U . . .
C320 C 0.6567(9) 0.1258(18) 0.6636(8) 0.139(11) Uani 1 1 d . . . . .
H320 H 0.660080 0.159954 0.687272 0.166 Uiso 1 1 calc R U . . .
C4A C 0.3199(8) 0.1458(10) 0.7167(5) 0.057(6) Uani 0.5419 1 d D U P . .
C3A C 0.3247(7) 0.1712(11) 0.6788(5) 0.052(6) Uani 0.5419 1 d D U P . .
H3A H 0.328539 0.127280 0.660002 0.063 Uiso 0.5419 1 calc R U P . .
C2A C 0.3238(9) 0.2619(12) 0.6688(7) 0.071(7) Uani 0.5419 1 d D U P . .
H2A H 0.327432 0.280053 0.643245 0.086 Uiso 0.5419 1 calc R U P . .
C1A C 0.3175(8) 0.3251(12) 0.6966(7) 0.071(8) Uani 0.5419 1 d D U P . .
H1A H 0.316496 0.386612 0.689884 0.085 Uiso 0.5419 1 calc R U P . .
C6A C 0.3126(8) 0.2994(12) 0.7343(7) 0.078(8) Uani 0.5419 1 d D U P . .
H6A H 0.307782 0.343407 0.752718 0.093 Uiso 0.5419 1 calc R U P . .
C5A C 0.3147(9) 0.2092(11) 0.7452(6) 0.072(7) Uani 0.5419 1 d D U P . .
C428 C 0.574(3) 0.243(2) 0.7653(13) 0.102(7) Uani 0.24(2) 1 d D . P E 1
H428 H 0.581898 0.268580 0.742328 0.122 Uiso 0.24(2) 1 calc R U P E 1
C429 C 0.573(3) 0.297(3) 0.7983(12) 0.102(7) Uani 0.24(2) 1 d D . P E 1
H429 H 0.579200 0.359045 0.797195 0.122 Uiso 0.24(2) 1 calc R U P E 1
C14A C 0.2170(11) -0.025(3) 0.6704(11) 0.109(13) Uani 0.5419 1 d D U P . .
H14A H 0.194283 0.011996 0.654606 0.163 Uiso 0.5419 1 calc R U P . .
H14B H 0.206574 -0.050473 0.692954 0.163 Uiso 0.5419 1 calc R U P . .
H14C H 0.224360 -0.073742 0.653883 0.163 Uiso 0.5419 1 calc R U P . .
C13A C 0.3116(11) 0.1768(16) 0.7858(7) 0.087(9) Uani 0.5419 1 d D U P . .
H13A H 0.295309 0.119919 0.783055 0.104 Uiso 0.5419 1 calc R U P . .
H13B H 0.341190 0.164536 0.801155 0.104 Uiso 0.5419 1 calc R U P . .
C15A C 0.4302(10) 0.039(3) 0.7926(14) 0.129(16) Uani 0.5419 1 d D U P . .
H15A H 0.450064 0.018790 0.775960 0.194 Uiso 0.5419 1 calc R U P . .
H15B H 0.423490 -0.010768 0.808687 0.194 Uiso 0.5419 1 calc R U P . .
H15C H 0.443929 0.087204 0.810032 0.194 Uiso 0.5419 1 calc R U P . .
I401 I 0.5860(3) 0.9881(5) 0.3626(4) 0.175(5) Uani 0.433(19) 1 d D . P B 2
Zn41 Zn 0.5518(4) 0.8399(8) 0.3720(4) 0.122(7) Uani 0.433(19) 1 d D . P B 2
I402 I 0.4845(4) 0.8211(11) 0.4004(4) 0.187(6) Uani 0.433(19) 1 d D . P B 2
I405 I 0.6011(3) 0.4932(5) 0.8675(3) 0.101(2) Uani 0.383(3) 1 d D . P E 2
Zn43 Zn 0.5665(3) 0.3459(6) 0.8787(3) 0.074(4) Uani 0.383(3) 1 d D U P E 2
I406 I 0.4929(3) 0.3328(7) 0.8981(2) 0.113(3) Uani 0.383(3) 1 d D . P E 2
I307 I 0.43841(13) -0.4665(3) 0.62732(19) 0.0872(12) Uani 0.5517 1 d D . P C 2
Zn34 Zn 0.41028(18) -0.3569(4) 0.6721(2) 0.062(3) Uani 0.5517 1 d D . P C 2
I308 I 0.38269(12) -0.3916(4) 0.73382(18) 0.0939(17) Uani 0.5517 1 d D . P C 2
I311 I -0.0615(3) 0.9831(6) 0.6254(4) 0.185(3) Uani 0.65(2) 1 d D . P D 2
Zn36 Zn -0.0979(4) 0.8743(6) 0.6642(3) 0.128(5) Uani 0.65(2) 1 d D . P D 2
I312 I -0.1304(4) 0.9025(5) 0.7237(2) 0.167(3) Uani 0.65(2) 1 d D . P D 2
I410 I 0.2071(3) 0.4829(4) 0.5164(3) 0.135(3) Uani 0.309(5) 1 d D . P F 2
Zn45 Zn 0.2318(4) 0.3928(6) 0.5791(3) 0.108(4) Uani 0.309(5) 1 d D . P F 2
I409 I 0.3054(2) 0.4165(4) 0.6232(3) 0.143(3) Uani 0.309(5) 1 d D . P F 2
N319 N 0.1646(8) 0.4210(10) 0.5982(6) 0.111(7) Uani 1 1 d . . . . .
I303 I 0.70422(18) 0.0204(4) 0.5097(2) 0.0723(16) Uani 0.5103 1 d D . P A 2
Zn32 Zn 0.7284(3) 0.1145(6) 0.5722(3) 0.060(3) Uani 0.5103 1 d D . P A 2
I304 I 0.80210(15) 0.0969(4) 0.61607(19) 0.0819(15) Uani 0.5103 1 d D . P A 2
I3 I 0.5682(12) 0.485(2) 0.8820(11) 0.080 Uiso 0.037(2) 1 d D U P E 3
I31 I 0.4712(12) 0.321(3) 0.9042(14) 0.080 Uiso 0.037(2) 1 d D U P E 3
Zn53 Zn 0.5377(19) 0.328(3) 0.8733(17) 0.080 Uiso 0.037(2) 1 d D U P E 3
I404 I 0.6814(5) 0.0303(9) 0.4994(5) 0.190(8) Uani 0.2797 1 d . . P A 3
I403 I 0.7879(6) 0.0673(8) 0.6032(7) 0.257(11) Uani 0.2797 1 d . . P A 3
Zn42 Zn 0.7131(9) 0.1100(17) 0.5636(10) 0.155(14) Uani 0.2797 1 d . . P A 3
I4 I 0.4523(9) -0.4644(19) 0.6043(8) 0.080 Uiso 0.0533 1 d . U P C 3
I10 I 0.3983(8) -0.4224(17) 0.7092(7) 0.080 Uiso 0.0533 1 d . U P C 3
Zn54 Zn 0.4265(19) -0.376(4) 0.6511(17) 0.080 Uiso 0.0533 1 d . U P C 3
C328 C 0.6016(9) 0.197(2) 0.7846(8) 0.102(7) Uani 0.76(2) 1 d D . P E 2
H328 H 0.627753 0.190396 0.775225 0.122 Uiso 0.76(2) 1 calc R U P E 2
C329 C 0.5999(9) 0.250(2) 0.8175(8) 0.102(7) Uani 0.76(2) 1 d D . P E 2
H329 H 0.625769 0.279229 0.830707 0.122 Uiso 0.76(2) 1 calc R U P E 2
C464 C 0.0860(10) 0.267(3) 0.8148(12) 0.066(4) Uani 0.270(18) 1 d D . P G 2
H464 H 0.112265 0.257761 0.833527 0.079 Uiso 0.270(18) 1 calc R U P G 2
C465 C 0.0852(10) 0.314(3) 0.7798(12) 0.066(4) Uani 0.270(18) 1 d D . P G 2
H465 H 0.111350 0.321551 0.770508 0.079 Uiso 0.270(18) 1 calc R U P G 2
C4B C 0.7342(19) 0.234(2) 0.7691(15) 0.080 Uiso 0.1554 1 d DG U P H -1
C3B C 0.7210(19) 0.157(3) 0.7864(15) 0.080 Uiso 0.1554 1 d DG U P H -1
H3B H 0.703975 0.162737 0.805980 0.096 Uiso 0.1554 1 calc R U P H -1
C2B C 0.733(2) 0.074(2) 0.775(2) 0.080 Uiso 0.1554 1 d G U P H -1
H2B H 0.723818 0.021579 0.786783 0.096 Uiso 0.1554 1 calc R U P H -1
C1B C 0.758(3) 0.066(2) 0.746(2) 0.080 Uiso 0.1554 1 d G U P H -1
H1B H 0.765859 0.008613 0.738500 0.096 Uiso 0.1554 1 calc R U P H -1
C6B C 0.771(2) 0.142(3) 0.7290(18) 0.080 Uiso 0.1554 1 d DG U P H -1
H6B H 0.788057 0.136806 0.709415 0.096 Uiso 0.1554 1 calc R U P H -1
C5B C 0.7592(19) 0.226(2) 0.7404(15) 0.080 Uiso 0.1554 1 d DG U P H -1
C7B C 0.7220(15) 0.325(3) 0.7809(14) 0.080 Uiso 0.1554 1 d DG U P H -1
C12B C 0.7512(15) 0.373(3) 0.8088(16) 0.080 Uiso 0.1554 1 d DG U P H -1
C11B C 0.7424(17) 0.462(3) 0.8166(17) 0.080 Uiso 0.1554 1 d DG U P H -1
H11B H 0.762433 0.494669 0.835632 0.096 Uiso 0.1554 1 calc R U P H -1
C10B C 0.7043(19) 0.501(3) 0.797(2) 0.080 Uiso 0.1554 1 d G U P H -1
H10B H 0.698307 0.561788 0.801997 0.096 Uiso 0.1554 1 calc R U P H -1
C9B C 0.6751(16) 0.453(3) 0.7688(18) 0.080 Uiso 0.1554 1 d G U P H -1
H9B H 0.649028 0.480287 0.755150 0.096 Uiso 0.1554 1 calc R U P H -1
C8B C 0.6839(13) 0.365(3) 0.7610(12) 0.080 Uiso 0.1554 1 d DG U P H -1
O3B O 0.7915(15) 0.337(4) 0.823(2) 0.080 Uiso 0.1554 1 d D U P H -1
O1B O 0.785(2) 0.290(4) 0.6861(17) 0.080 Uiso 0.1554 1 d D U P H -1
H1BA H 0.797102 0.334481 0.678264 0.120 Uiso 0.1554 1 calc R U P H -1
C13B C 0.773(3) 0.310(3) 0.723(2) 0.080 Uiso 0.1554 1 d D U P H -1
H13C H 0.748506 0.353155 0.717726 0.096 Uiso 0.1554 1 calc R U P H -1
H13D H 0.797471 0.337720 0.741124 0.096 Uiso 0.1554 1 calc R U P H -1
C805 C 0.600(2) 0.440(3) 0.7243(18) 0.080 Uiso 0.1984 1 d D U P I -2
H80A H 0.579337 0.440266 0.742383 0.096 Uiso 0.1984 1 calc R U P I -2
H80B H 0.610461 0.378489 0.722583 0.096 Uiso 0.1984 1 calc R U P I -2
C806 C 0.576(2) 0.471(3) 0.6829(16) 0.080 Uiso 0.1984 1 d D U P I -2
H80C H 0.595612 0.462679 0.663862 0.096 Uiso 0.1984 1 calc R U P I -2
H80D H 0.550242 0.433700 0.674005 0.096 Uiso 0.1984 1 calc R U P I -2
C801 C 0.5629(17) 0.569(4) 0.6830(18) 0.080 Uiso 0.1984 1 d D U P I -2
H80E H 0.550748 0.588404 0.655379 0.096 Uiso 0.1984 1 calc R U P I -2
H80F H 0.539786 0.575717 0.698359 0.096 Uiso 0.1984 1 calc R U P I -2
C802 C 0.601(2) 0.631(3) 0.7008(18) 0.080 Uiso 0.1984 1 d D U P I -2
H80G H 0.589817 0.691879 0.703063 0.096 Uiso 0.1984 1 calc R U P I -2
H80H H 0.621511 0.632800 0.682758 0.096 Uiso 0.1984 1 calc R U P I -2
C803 C 0.625(2) 0.599(3) 0.7419(16) 0.080 Uiso 0.1984 1 d D U P I -2
H80I H 0.650807 0.636573 0.750829 0.096 Uiso 0.1984 1 calc R U P I -2
H80J H 0.605643 0.606648 0.761091 0.096 Uiso 0.1984 1 calc R U P I -2
C804 C 0.6386(17) 0.501(4) 0.7415(19) 0.080 Uiso 0.1984 1 d D U P I -2
H80K H 0.651374 0.481739 0.768896 0.096 Uiso 0.1984 1 calc R U P I -2
H80L H 0.661031 0.494827 0.725415 0.096 Uiso 0.1984 1 calc R U P I -2
C807 C 0.1894(11) 0.745(4) 0.6307(15) 0.080 Uiso 0.2325 1 d D U P . .
H80N H 0.196052 0.804885 0.620987 0.096 Uiso 0.2325 1 calc R U P . .
H80M H 0.216925 0.718584 0.645013 0.096 Uiso 0.2325 1 calc R U P . .
C808 C 0.1581(15) 0.756(4) 0.6593(11) 0.080 Uiso 0.2325 1 d D U P . .
H80O H 0.153220 0.696878 0.670660 0.096 Uiso 0.2325 1 calc R U P . .
H80P H 0.171142 0.795833 0.681419 0.096 Uiso 0.2325 1 calc R U P . .
C809 C 0.1145(14) 0.795(4) 0.6374(15) 0.080 Uiso 0.2325 1 d D U P . .
H80Q H 0.119108 0.854607 0.626955 0.096 Uiso 0.2325 1 calc R U P . .
H80R H 0.094566 0.800574 0.655967 0.096 Uiso 0.2325 1 calc R U P . .
C810 C 0.0945(11) 0.732(4) 0.6029(14) 0.080 Uiso 0.2325 1 d D U P . .
H81A H 0.088779 0.673063 0.613576 0.096 Uiso 0.2325 1 calc R U P . .
H81B H 0.066459 0.757153 0.588701 0.096 Uiso 0.2325 1 calc R U P . .
C811 C 0.1252(15) 0.721(4) 0.5738(11) 0.080 Uiso 0.2325 1 d D U P . .
H81C H 0.112220 0.679651 0.552413 0.096 Uiso 0.2325 1 calc R U P . .
H81D H 0.128941 0.779915 0.561552 0.096 Uiso 0.2325 1 calc R U P . .
C812 C 0.1697(14) 0.686(4) 0.5951(15) 0.080 Uiso 0.2325 1 d D U P . .
H81E H 0.166478 0.624353 0.604434 0.096 Uiso 0.2325 1 calc R U P . .
H81F H 0.189483 0.684226 0.576236 0.096 Uiso 0.2325 1 calc R U P . .
C14B C 0.624(3) 0.346(7) 0.706(2) 0.080 Uiso 0.1554 1 d D U P H -1
H14D H 0.633204 0.368904 0.682818 0.120 Uiso 0.1554 1 calc . U P J -1
H14E H 0.611913 0.395440 0.719535 0.120 Uiso 0.1554 1 calc . U P K -1
H14F H 0.601703 0.300325 0.698575 0.120 Uiso 0.1554 1 calc . U P L -1
C15B C 0.822(3) 0.385(7) 0.853(3) 0.080 Uiso 0.1554 1 d D U P H -1
H15D H 0.847240 0.401086 0.842189 0.120 Uiso 0.1554 1 calc . U P M -1
H15E H 0.830724 0.346390 0.876109 0.120 Uiso 0.1554 1 calc . U P N -1
H15F H 0.807982 0.438668 0.860337 0.120 Uiso 0.1554 1 calc . U P O -1
O2B O 0.6603(18) 0.309(4) 0.7332(16) 0.080 Uiso 0.1554 1 d D U P H -1

loop_
_atom_site_aniso_label
_atom_site_aniso_U_11
_atom_site_aniso_U_22
_atom_site_aniso_U_33
_atom_site_aniso_U_23
_atom_site_aniso_U_13
_atom_site_aniso_U_12
I01 0.120(8) 0.025(4) 0.124(7) -0.010(4) -0.066(6) -0.003(4)
I301 0.087(3) 0.0318(12) 0.074(2) 0.0056(11) -0.0327(13) 0.0038(9)
I408 0.171(8) 0.078(4) 0.154(7) 0.036(4) 0.031(6) 0.030(5)
I302 0.077(2) 0.105(3) 0.074(2) 0.0037(17) 0.0154(15) 0.0319(17)
I412 0.068(3) 0.060(3) 0.078(3) -0.028(2) -0.012(3) 0.0016(18)
I407 0.222(8) 0.036(3) 0.163(6) -0.007(3) -0.117(6) 0.006(3)
I305 0.290(9) 0.038(2) 0.130(6) 0.010(3) -0.088(5) -0.017(3)
I08 0.148(11) 0.040(6) 0.156(10) -0.007(5) -0.111(9) 0.000(6)
I411 0.089(3) 0.0161(19) 0.089(5) 0.0006(17) -0.0329(19) -0.0036(15)
I306 0.178(5) 0.244(8) 0.084(3) -0.007(3) -0.038(3) 0.153(5)
I310 0.170(2) 0.0491(9) 0.0853(13) 0.0353(9) 0.0423(14) 0.0476(12)
I309 0.1048(15) 0.0303(8) 0.1488(19) 0.0048(9) 0.0267(13) -0.0147(8)
Zn44 0.121(12) 0.038(9) 0.132(12) 0.022(7) -0.101(8) -0.003(6)
Zn31 0.077(4) 0.041(3) 0.062(4) -0.010(2) 0.009(3) 0.012(2)
Zn33 0.142(6) 0.051(5) 0.075(4) -0.015(3) -0.085(4) 0.041(4)
Zn46 0.052(5) 0.012(4) 0.078(7) -0.010(4) -0.028(5) -0.001(3)
Zn52 0.13(2) 0.018(9) 0.133(17) 0.008(8) -0.091(13) -0.010(8)
Zn35 0.104(3) 0.0188(12) 0.081(2) 0.0093(13) 0.0205(19) 0.0069(14)
N316 0.082(8) 0.018(5) 0.073(7) 0.008(5) -0.015(6) 0.004(5)
N315 0.075(7) 0.017(4) 0.063(6) 0.006(4) -0.021(6) -0.002(4)
N310 0.068(7) 0.042(6) 0.063(7) -0.004(5) -0.022(6) 0.004(5)
N322 0.097(9) 0.018(5) 0.072(8) 0.005(5) -0.023(7) 0.001(5)
N306 0.089(9) 0.045(7) 0.077(8) -0.009(6) -0.011(7) -0.006(6)
N303 0.070(7) 0.040(6) 0.084(9) -0.027(6) -0.023(7) -0.002(5)
N314 0.069(7) 0.022(5) 0.065(7) 0.006(4) -0.030(6) -0.003(4)
N321 0.107(11) 0.051(8) 0.062(8) -0.005(6) -0.006(8) -0.008(7)
N312 0.067(7) 0.035(6) 0.087(9) -0.002(6) -0.029(7) 0.000(5)
N308 0.066(7) 0.047(7) 0.061(7) -0.004(5) -0.023(6) -0.008(6)
N309 0.084(9) 0.047(7) 0.066(8) -0.013(6) -0.011(7) -0.014(6)
N302 0.079(8) 0.026(5) 0.083(8) -0.010(5) -0.033(7) 0.003(5)
N313 0.073(8) 0.024(5) 0.115(11) 0.017(6) -0.047(7) -0.011(5)
N318 0.111(11) 0.040(7) 0.073(8) 0.010(6) 0.007(8) -0.004(7)
N304 0.083(8) 0.030(6) 0.094(9) -0.018(6) -0.008(7) -0.006(6)
N305 0.095(9) 0.033(6) 0.095(10) -0.011(6) -0.048(8) 0.005(6)
N317 0.107(10) 0.038(6) 0.062(7) 0.018(5) -0.040(7) -0.017(6)
C326 0.063(8) 0.029(6) 0.054(7) -0.009(5) -0.016(6) -0.005(6)
C345 0.076(9) 0.027(6) 0.061(8) 0.011(6) -0.014(7) -0.007(6)
N323 0.095(10) 0.054(8) 0.076(9) 0.020(7) 0.002(8) 0.013(7)
N311 0.103(10) 0.054(8) 0.058(7) -0.007(6) -0.040(8) -0.003(7)
N324 0.095(10) 0.044(7) 0.087(10) 0.002(7) -0.024(8) -0.007(7)
C325 0.075(9) 0.039(7) 0.053(7) -0.008(6) -0.007(7) -0.010(6)
N320 0.114(12) 0.040(7) 0.093(11) -0.010(7) -0.005(9) -0.009(7)
C344 0.075(9) 0.028(6) 0.063(8) -0.005(6) -0.017(7) -0.014(6)
C361 0.083(10) 0.028(6) 0.059(8) -0.004(6) -0.014(7) -0.010(6)
N301 0.091(9) 0.041(7) 0.099(10) -0.014(7) -0.012(8) 0.003(6)
C355 0.16(2) 0.068(13) 0.128(19) 0.012(13) 0.068(17) -0.001(13)
C352 0.092(10) 0.018(6) 0.070(9) 0.011(6) -0.001(8) 0.001(6)
C362 0.087(11) 0.046(8) 0.064(9) -0.006(7) -0.001(8) -0.011(8)
C363 0.098(11) 0.029(7) 0.060(8) 0.000(6) -0.004(8) 0.009(7)
C327 0.087(11) 0.036(7) 0.063(9) -0.008(6) -0.007(8) -0.002(7)
C306 0.066(9) 0.048(8) 0.089(11) -0.024(8) -0.014(8) 0.012(7)
C339 0.068(8) 0.023(6) 0.090(10) 0.018(6) -0.018(8) -0.002(6)
C321 0.107(13) 0.057(10) 0.070(10) -0.010(8) -0.002(9) -0.016(9)
C303 0.073(9) 0.021(6) 0.099(11) -0.019(7) -0.017(8) 0.004(6)
C308 0.085(10) 0.026(7) 0.092(11) -0.016(7) 0.001(9) 0.006(6)
C334 0.063(8) 0.061(9) 0.060(8) -0.018(7) -0.021(7) -0.005(7)
C338 0.067(9) 0.046(8) 0.088(11) 0.008(7) -0.034(8) -0.009(7)
C301 0.092(11) 0.034(7) 0.099(12) -0.007(8) -0.020(10) 0.000(7)
N307 0.135(13) 0.052(8) 0.076(9) -0.002(7) 0.014(9) -0.013(8)
C324 0.111(13) 0.048(8) 0.049(8) 0.001(6) -0.023(8) -0.010(8)
C316 0.085(10) 0.033(7) 0.077(10) -0.011(7) -0.011(8) 0.001(7)
C346 0.106(12) 0.035(7) 0.071(9) 0.002(7) -0.032(9) -0.017(8)
C343 0.063(8) 0.028(6) 0.077(9) 0.007(6) -0.012(7) -0.010(6)
C310 0.091(11) 0.043(8) 0.084(11) -0.003(8) -0.011(9) -0.007(8)
C342 0.058(7) 0.032(6) 0.071(9) 0.015(6) -0.018(7) -0.006(5)
C335 0.077(10) 0.053(9) 0.069(9) 0.001(7) -0.009(8) -0.012(7)
C370 0.087(11) 0.035(7) 0.086(12) 0.016(7) -0.021(9) 0.008(7)
C309 0.077(10) 0.052(9) 0.077(10) -0.030(8) -0.019(8) -0.008(7)
C347 0.096(12) 0.047(9) 0.081(11) 0.002(8) -0.020(9) -0.007(8)
C354 0.136(16) 0.030(8) 0.091(12) 0.008(8) 0.018(12) 0.006(9)
C371 0.129(16) 0.053(10) 0.058(9) 0.008(8) -0.030(10) 0.009(10)
C353 0.117(14) 0.033(7) 0.079(10) -0.002(7) -0.007(10) 0.008(8)
C307 0.081(10) 0.031(7) 0.097(12) -0.013(7) -0.014(9) 0.004(7)
C304 0.090(11) 0.028(7) 0.128(15) 0.001(8) -0.042(11) -0.010(7)
C331 0.094(12) 0.037(8) 0.084(11) -0.027(7) -0.028(10) 0.002(7)
C312 0.129(15) 0.047(9) 0.114(14) -0.016(9) -0.091(13) 0.005(10)
C367 0.094(11) 0.059(9) 0.054(8) 0.016(7) -0.021(8) 0.009(8)
C337 0.085(10) 0.031(7) 0.104(12) 0.002(7) -0.033(9) -0.010(7)
C357 0.094(12) 0.045(9) 0.100(13) -0.010(9) -0.003(11) -0.002(8)
O2A 0.127(17) 0.072(13) 0.052(10) -0.007(9) 0.012(11) -0.044(12)
C302 0.098(12) 0.037(8) 0.088(11) -0.004(7) -0.028(10) 0.005(8)
C314 0.090(12) 0.042(9) 0.129(17) -0.035(10) 0.009(12) -0.027(8)
C305 0.107(13) 0.040(8) 0.124(15) -0.032(9) -0.074(12) -0.001(8)
C336 0.074(10) 0.056(9) 0.071(10) 0.020(8) -0.014(8) 0.009(7)
C356 0.113(16) 0.091(15) 0.102(15) 0.033(12) 0.033(13) 0.007(12)
C350 0.126(15) 0.037(8) 0.090(12) -0.012(8) -0.021(11) -0.027(9)
C372 0.097(12) 0.048(9) 0.075(10) 0.001(8) -0.015(9) 0.009(8)
C318 0.124(15) 0.049(10) 0.094(13) 0.000(9) -0.012(12) -0.007(10)
C349 0.098(12) 0.026(7) 0.109(13) -0.001(7) -0.045(10) 0.007(7)
C340 0.100(12) 0.037(8) 0.111(14) 0.007(8) -0.044(11) -0.006(8)
C360 0.095(12) 0.049(9) 0.079(11) -0.005(8) 0.004(9) -0.012(8)
C348 0.108(13) 0.023(7) 0.113(14) 0.006(8) -0.040(11) 0.002(7)
C323 0.149(18) 0.063(11) 0.088(13) -0.037(10) 0.045(13) -0.029(12)
C332 0.091(12) 0.051(10) 0.110(15) -0.030(10) 0.004(11) -0.020(9)
C341 0.108(14) 0.034(8) 0.156(19) 0.030(10) -0.067(14) -0.012(8)
C322 0.123(15) 0.078(12) 0.092(13) -0.055(11) 0.027(12) -0.053(11)
C333 0.088(11) 0.064(10) 0.084(11) -0.030(9) 0.003(9) -0.019(9)
C351 0.102(13) 0.057(10) 0.088(12) 0.007(9) -0.021(10) -0.016(9)
C317 0.110(14) 0.036(8) 0.109(14) -0.003(8) -0.017(11) -0.004(8)
C366 0.108(13) 0.051(9) 0.083(11) 0.012(8) -0.006(10) 0.016(9)
C365 0.080(9) 0.041(7) 0.068(9) 0.010(6) -0.003(7) 0.004(6)
C364 0.080(9) 0.041(7) 0.068(9) 0.010(6) -0.003(7) 0.004(6)
C315 0.115(14) 0.040(8) 0.094(12) -0.005(8) -0.022(11) 0.001(9)
C330 0.097(13) 0.087(14) 0.106(15) -0.037(12) -0.008(12) 0.021(11)
C313 0.139(16) 0.021(7) 0.127(15) 0.013(8) -0.087(14) -0.007(8)
C359 0.15(2) 0.078(14) 0.100(16) -0.001(12) 0.044(15) 0.019(14)
O3A 0.099(14) 0.045(10) 0.095(14) 0.008(10) 0.016(12) 0.024(10)
C311 0.086(11) 0.042(8) 0.113(14) -0.001(9) -0.037(10) -0.002(8)
C368 0.16(2) 0.054(12) 0.15(2) 0.043(13) 0.025(19) 0.034(13)
O1A 0.074(12) 0.074(14) 0.079(13) -0.035(11) -0.005(10) -0.016(11)
C358 0.22(3) 0.066(13) 0.103(16) 0.022(12) 0.065(19) 0.012(15)
C319 0.17(2) 0.115(18) 0.115(17) -0.055(15) 0.065(17) -0.091(18)
C7A 0.089(15) 0.025(10) 0.071(14) 0.000(10) 0.016(12) 0.005(10)
C8A 0.127(19) 0.028(11) 0.061(13) -0.016(10) 0.022(13) -0.010(12)
C9A 0.16(2) 0.056(16) 0.078(17) -0.015(14) 0.041(18) -0.013(17)
C10A 0.16(2) 0.041(14) 0.087(18) -0.001(13) 0.052(18) 0.015(16)
C11A 0.13(2) 0.024(11) 0.099(18) 0.011(12) 0.047(17) 0.013(13)
C12A 0.101(17) 0.030(11) 0.085(15) 0.009(11) 0.021(14) 0.024(11)
C369 0.129(18) 0.083(15) 0.13(2) 0.042(14) 0.044(15) 0.002(13)
C320 0.17(2) 0.13(2) 0.13(2) -0.058(17) 0.050(18) -0.097(19)
C4A 0.069(13) 0.012(9) 0.080(14) 0.006(9) -0.004(11) -0.001(9)
C3A 0.055(12) 0.019(9) 0.066(13) 0.000(9) -0.024(10) -0.015(8)
C2A 0.075(15) 0.050(14) 0.076(16) 0.021(12) -0.013(13) -0.010(12)
C1A 0.071(14) 0.023(11) 0.101(18) 0.023(12) -0.022(14) 0.012(10)
C6A 0.063(14) 0.036(12) 0.12(2) -0.015(13) -0.025(15) 0.001(11)
C5A 0.073(14) 0.040(12) 0.097(17) -0.009(12) -0.001(14) -0.004(11)
C428 0.099(13) 0.107(15) 0.087(12) -0.056(11) -0.010(9) -0.032(11)
C429 0.099(13) 0.107(15) 0.087(12) -0.056(11) -0.010(9) -0.032(11)
C14A 0.14(3) 0.11(3) 0.08(2) -0.03(2) 0.03(2) -0.07(2)
C13A 0.10(2) 0.043(15) 0.10(2) -0.025(15) -0.003(18) 0.001(14)
C15A 0.09(2) 0.08(3) 0.21(4) 0.06(3) 0.01(3) 0.05(2)
I401 0.295(12) 0.049(2) 0.117(5) 0.017(3) -0.106(5) 0.004(3)
Zn41 0.146(10) 0.048(6) 0.123(10) -0.018(5) -0.085(7) -0.002(5)
I402 0.206(10) 0.199(11) 0.129(7) -0.035(6) -0.028(6) 0.079(7)
I405 0.150(5) 0.033(2) 0.079(3) 0.0018(19) -0.069(3) 0.017(2)
Zn43 0.110(8) 0.047(7) 0.070(6) -0.013(5) 0.028(6) 0.015(5)
I406 0.111(4) 0.147(7) 0.095(5) 0.010(4) 0.052(4) 0.040(4)
I307 0.0821(17) 0.0264(16) 0.134(3) -0.0262(19) -0.0211(18) 0.0046(10)
Zn34 0.049(4) 0.030(5) 0.096(7) 0.005(4) -0.011(4) -0.005(3)
I308 0.0478(10) 0.074(2) 0.141(3) 0.069(2) -0.0239(14) -0.0046(11)
I311 0.152(4) 0.059(3) 0.307(8) 0.057(4) -0.037(5) -0.003(2)
Zn36 0.144(8) 0.049(5) 0.149(9) -0.008(5) -0.070(6) 0.003(5)
I312 0.163(5) 0.106(3) 0.175(5) -0.069(3) -0.093(4) 0.025(3)
I410 0.188(8) 0.082(3) 0.158(7) 0.055(4) 0.085(6) 0.048(4)
Zn45 0.141(10) 0.056(5) 0.133(10) 0.013(6) 0.045(8) 0.004(6)
I409 0.150(6) 0.082(4) 0.202(8) -0.034(4) 0.046(5) -0.015(4)
N319 0.20(2) 0.035(8) 0.106(13) -0.015(8) 0.055(14) -0.036(11)
I303 0.098(3) 0.038(2) 0.096(3) -0.0193(18) 0.056(3) -0.021(2)
Zn32 0.074(5) 0.036(5) 0.079(5) -0.009(4) 0.036(5) -0.012(3)
I304 0.087(3) 0.043(3) 0.114(3) 0.021(2) 0.015(3) 0.001(2)
I404 0.331(18) 0.075(6) 0.218(16) -0.067(8) 0.185(16) -0.086(11)
I403 0.30(2) 0.100(9) 0.44(3) 0.057(11) 0.24(2) 0.071(10)
Zn42 0.27(3) 0.028(6) 0.20(3) -0.012(11) 0.13(2) -0.023(15)
C328 0.099(13) 0.107(15) 0.087(12) -0.056(11) -0.010(9) -0.032(11)
C329 0.099(13) 0.107(15) 0.087(12) -0.056(11) -0.010(9) -0.032(11)
C464 0.080(9) 0.041(7) 0.068(9) 0.010(6) -0.003(7) 0.004(6)
C465 0.080(9) 0.041(7) 0.068(9) 0.010(6) -0.003(7) 0.004(6)

loop_
_atom_type_symbol
_atom_type_description
_atom_type_scat_dispersion_real
_atom_type_scat_dispersion_imag
_atom_type_scat_source
C C 0.0181 0.0091 'International Tables Vol C Tables 4.2.6.8 and 6.1.1.4'
H H 0.0000 0.0000 'International Tables Vol C Tables 4.2.6.8 and 6.1.1.4'
I I -0.3257 6.8362 'International Tables Vol C Tables 4.2.6.8 and 6.1.1.4'
N N 0.0311 0.0180 'International Tables Vol C Tables 4.2.6.8 and 6.1.1.4'
O O 0.0492 0.0322 'International Tables Vol C Tables 4.2.6.8 and 6.1.1.4'
Zn Zn -1.5491 0.6778 'International Tables Vol C Tables 4.2.6.8 and 6.1.1.4'

loop_
_exptl_crystal_face_index_h
_exptl_crystal_face_index_k
_exptl_crystal_face_index_l
_exptl_crystal_face_perp_dist
1 0 1 0.0332
9 -8 4 0.0757
0 10 1 0.1103
-17 0 -9 0.0551
17 0 9 0.0343
16 0 -17 0.0379
-20 0 0 0.0519
20 0 0 0.0374
7 -7 -14 0.0800
7 7 -14 0.0989
-11 0 21 0.0495
-12 -7 12 0.0963
-20 0 10 0.0499

loop_
_geom_angle_atom_site_label_1
_geom_angle_atom_site_label_2
_geom_angle_atom_site_label_3
_geom_angle
_geom_angle_site_symmetry_1
_geom_angle_site_symmetry_3
_geom_angle_publ_flag
I407 Zn44 I408 121.5(5) . . ?
N312 Zn44 I408 112.6(7) . . ?
N312 Zn44 I407 109.6(7) . . ?
N312 Zn44 N313 98.3(6) . . ?
N313 Zn44 I408 101.5(7) . . ?
N313 Zn44 I407 110.5(6) . . ?
I302 Zn31 I301 125.0(3) . . ?
N323 Zn31 I301 106.4(5) 4_665 . ?
N323 Zn31 I302 105.3(5) 4_665 . ?
N301 Zn31 I301 109.8(5) . . ?
N301 Zn31 I302 106.3(6) . . ?
N301 Zn31 N323 101.7(6) . 4_665 ?
I306 Zn33 I305 126.4(4) . . ?
N317 Zn33 I305 110.3(5) 4_656 . ?
N317 Zn33 I306 104.0(6) 4_656 . ?
N317 Zn33 N311 103.2(6) 4_656 . ?
N311 Zn33 I305 105.0(6) . . ?
N311 Zn33 I306 105.7(6) . . ?
I411 Zn46 I412 125.8(5) . . ?
N305 Zn46 I412 103.6(7) 1_455 . ?
N305 Zn46 I411 111.0(7) 1_455 . ?
N305 Zn46 N324 95.6(6) 1_455 . ?
N324 Zn46 I412 110.2(7) . . ?
N324 Zn46 I411 106.5(6) . . ?
I08 Zn52 I01 123.0(8) . . ?
N306 Zn52 I01 108.9(7) . . ?
N306 Zn52 I08 110.1(8) . . ?
N306 Zn52 N307 100.8(9) . . ?
N307 Zn52 I01 102.3(8) . . ?
N307 Zn52 I08 109.3(9) . . ?
I310 Zn35 I309 120.86(15) . . ?
N318 Zn35 I310 111.3(4) . . ?
N318 Zn35 I309 105.1(4) . . ?
N319 Zn35 I310 110.6(7) . . ?
N319 Zn35 I309 104.9(6) . . ?
N319 Zn35 N318 102.3(6) . . ?
C343 N316 C344 113.5(11) . . ?
C342 N315 C343 114.4(11) . . ?
C326 N310 C325 113.9(14) . . ?
C361 N322 C362 114.3(16) . . ?
C314 N306 Zn52 127.7(11) . . ?
C314 N306 C318 117.5(15) . . ?
C314 N306 Zn32 123.7(11) . . ?
C314 N306 Zn42 110.7(13) . . ?
C318 N306 Zn52 114.7(13) . . ?
C318 N306 Zn32 118.8(12) . . ?
C318 N306 Zn42 131.3(15) . . ?
C307 N303 C306 116.4(14) . . ?
C344 N314 C342 113.3(10) . . ?
C361 N321 C360 114.3(15) . . ?
C336 N312 Zn44 122.1(14) . . ?
C336 N312 C332 120.1(14) . . ?
C336 N312 Zn34 123.1(14) . . ?
C336 N312 Zn54 149(2) . . ?
C332 N312 Zn44 117.8(11) . . ?
C332 N312 Zn34 116.8(11) . . ?
C332 N312 Zn54 90.6(18) . . ?
C326 N308 C324 115.3(14) . . ?
C325 N309 C324 116.0(14) . . ?
C306 N302 C308 113.0(12) . . ?
C337 N313 Zn44 120.1(10) . . ?
C337 N313 C341 118.6(13) . . ?
C337 N313 Zn34 120.8(10) . . ?
C337 N313 Zn54 106.9(18) . . ?
C341 N313 Zn44 121.2(11) . . ?
C341 N313 Zn34 120.6(11) . . ?
C341 N313 Zn54 131.0(18) . . ?
C354 N318 Zn35 117.8(11) . . ?
C354 N318 C350 118.0(14) . . ?
C354 N318 Zn45 141.6(12) . . ?
C350 N318 Zn35 124.2(11) . . ?
C350 N318 Zn45 99.3(11) . . ?
C308 N304 C307 112.9(13) . . ?
C312 N305 Zn46 121.4(10) . 1_655 ?
C312 N305 C311 116.8(13) . . ?
C312 N305 Zn36 120.9(10) . 1_655 ?
C311 N305 Zn46 121.3(10) . 1_655 ?
C311 N305 Zn36 122.2(10) . 1_655 ?
Zn33 N317 Zn43 2.3(4) 4 4 ?
C347 N317 Zn33 122.2(11) . 4 ?
C347 N317 C348 117.6(13) . . ?
C347 N317 Zn43 124.0(11) . 4 ?
C348 N317 Zn33 120.1(11) . 4 ?
C348 N317 Zn43 118.1(11) . 4 ?
N310 C326 C334 115.3(14) . . ?
N308 C326 N310 125.7(12) . . ?
N308 C326 C334 119.0(12) . . ?
C346 C345 C343 121.3(12) . . ?
C349 C345 C346 116.8(13) . . ?
C349 C345 C343 121.9(13) . . ?
C366 N323 Zn31 123.4(14) . 4_566 ?
C366 N323 C365 118.4(16) . . ?
C366 N323 Zn41 117.8(14) . 4_566 ?
C366 N323 C464 107(2) . . ?
C365 N323 Zn31 117.9(11) . 4_566 ?
C365 N323 Zn41 123.5(12) . 4_566 ?
C330 N311 Zn33 125.5(16) . . ?
C330 N311 C429 100(3) . . ?
C330 N311 Zn43 122.8(16) . . ?
C330 N311 Zn53 97(2) . . ?
C330 N311 C329 118.4(17) . . ?
C429 N311 Zn33 117.1(17) . . ?
C329 N311 Zn43 118.5(12) . . ?
C372 N324 Zn46 122.3(16) . . ?
C372 N324 C368 120.0(18) . . ?
C372 N324 Zn36 126.7(17) . . ?
C368 N324 Zn46 117.4(13) . . ?
C368 N324 Zn36 112.9(13) . . ?
N310 C325 C327 117.3(15) . . ?
N309 C325 N310 124.6(13) . . ?
N309 C325 C327 118.0(13) . . ?
C362 N320 C360 114.6(16) . . ?
N316 C344 C352 115.4(12) . . ?
N314 C344 N316 127.1(12) . . ?
N314 C344 C352 117.4(11) . . ?
N322 C361 N321 125.6(14) . . ?
N322 C361 C363 118.9(16) . . ?
N321 C361 C363 115.4(14) . . ?
C301 N301 Zn31 121.0(11) . . ?
C301 N301 Zn41 125.5(11) . . ?
C305 N301 Zn31 121.9(11) . . ?
C305 N301 C301 116.9(14) . . ?
C305 N301 Zn41 117.0(11) . . ?
C356 C355 H355 118.5 . . ?
N319 C355 H355 118.5 . . ?
N319 C355 C356 123(2) . . ?
C353 C352 C344 121.2(13) . . ?
C353 C352 C351 117.0(13) . . ?
C351 C352 C344 121.6(13) . . ?
N322 C362 C370 117.9(17) . . ?
N320 C362 N322 126.1(16) . . ?
N320 C362 C370 115.9(16) . . ?
C367 C363 C361 120.8(14) . . ?
C367 C363 C364 115.9(16) . . ?
C367 C363 C465 107(2) . . ?
C364 C363 C361 122.6(17) . . ?
C465 C363 C361 121(2) . . ?
C331 C327 C325 121.5(14) . . ?
C331 C327 C428 99(3) . . ?
C331 C327 C328 117.0(17) . . ?
C428 C327 C325 123(2) . . ?
C328 C327 C325 120.7(19) . . ?
N303 C306 N302 126.6(14) . . ?
N303 C306 C303 117.5(14) . . ?
N302 C306 C303 115.9(12) . . ?
C338 C339 C342 120.2(13) . . ?
C340 C339 C338 117.8(13) . . ?
C340 C339 C342 122.0(14) . . ?
C322 C321 C324 120.0(16) . . ?
C320 C321 C324 123.4(17) . . ?
C320 C321 C322 117(2) . . ?
C304 C303 C306 123.1(13) . . ?
C304 C303 C302 114.4(14) . . ?
C302 C303 C306 122.5(13) . . ?
N302 C308 N304 126.0(13) . . ?
N302 C308 C316 119.1(13) . . ?
N304 C308 C316 114.7(14) . . ?
C335 C334 C326 123.4(14) . . ?
C335 C334 C333 115.7(16) . . ?
C333 C334 C326 120.9(17) . . ?
C339 C338 H338 120.1 . . ?
C339 C338 C337 119.8(13) . . ?
C337 C338 H338 120.1 . . ?
N301 C301 H301 118.7 . . ?
C302 C301 N301 122.6(15) . . ?
C302 C301 H301 118.7 . . ?
C323 N307 Zn52 125.4(13) . . ?
C323 N307 Zn32 121.8(13) . . ?
C323 N307 Zn42 109.9(15) . . ?
C319 N307 Zn52 114.4(15) . . ?
C319 N307 C323 120.2(19) . . ?
C319 N307 Zn32 118.0(15) . . ?
C319 N307 Zn42 129.5(17) . . ?
N308 C324 N309 124.5(18) . . ?
N308 C324 C321 119.4(15) . . ?
N309 C324 C321 116.0(14) . . ?
C317 C316 C308 120.1(14) . . ?
C317 C316 C315 115.5(15) . . ?
C315 C316 C308 124.3(15) . . ?
C345 C346 H346 121.2 . . ?
C347 C346 C345 117.6(15) . . ?
C347 C346 H346 121.2 . . ?
N316 C343 N315 125.7(12) . . ?
N316 C343 C345 117.8(12) . . ?
N315 C343 C345 116.3(12) . . ?
C309 C310 H310 121.0 . . ?
C309 C310 C311 118.0(15) . . ?
C311 C310 H310 121.0 . . ?
N315 C342 N314 125.4(11) . . ?
N315 C342 C339 117.7(12) . . ?
N314 C342 C339 116.5(11) . . ?
C334 C335 H335 118.6 . . ?
C334 C335 C336 122.7(16) . . ?
C336 C335 H335 118.6 . . ?
C371 C370 C362 120.5(16) . . ?
C369 C370 C362 122(2) . . ?
C369 C370 C371 117.4(18) . . ?
C310 C309 C307 121.0(15) . . ?
C310 C309 C313 119.4(13) . . ?
C313 C309 C307 119.5(15) . . ?
N317 C347 C346 125.5(16) . . ?
N317 C347 H347 117.3 . . ?
C346 C347 H347 117.3 . . ?
N318 C354 H354 117.8 . . ?
N318 C354 C353 124.3(17) . . ?
C353 C354 H354 117.8 . . ?
C370 C371 H371 121.1 . . ?
C370 C371 C372 117.8(17) . . ?
C372 C371 H371 121.1 . . ?
C352 C353 H353 120.8 . . ?
C354 C353 C352 118.4(16) . . ?
C354 C353 H353 120.8 . . ?
N303 C307 N304 124.9(14) . . ?
N303 C307 C309 120.2(14) . . ?
N304 C307 C309 114.7(14) . . ?
C303 C304 H304 119.9 . . ?
C305 C304 C303 120.3(14) . . ?
C305 C304 H304 119.9 . . ?
C327 C331 H331 119.9 . . ?
C327 C331 C330 120.3(17) . . ?
C330 C331 H331 119.9 . . ?
N305 C312 H312 116.3 . . ?
N305 C312 C313 127.5(14) . . ?
C313 C312 H312 116.3 . . ?
C363 C367 H367 119.1 . . ?
C363 C367 C366 121.8(16) . . ?
C366 C367 H367 119.1 . . ?
N313 C337 C338 121.0(14) . . ?
N313 C337 H337 119.5 . . ?
C338 C337 H337 119.5 . . ?
C356 C357 C360 119.7(19) . . ?
C358 C357 C356 114(2) . . ?
C358 C357 C360 126(2) . . ?
C8A O2A C14A 121(3) . . ?
C303 C302 H302 118.9 . . ?
C301 C302 C303 122.3(15) . . ?
C301 C302 H302 118.9 . . ?
N306 C314 H314 118.6 . . ?
N306 C314 C315 122.7(15) . . ?
C315 C314 H314 118.6 . . ?
N301 C305 C304 123.5(14) . . ?
N301 C305 H305 118.2 . . ?
C304 C305 H305 118.2 . . ?
N312 C336 C335 120.2(17) . . ?
N312 C336 H336 119.9 . . ?
C335 C336 H336 119.9 . . ?
C355 C356 H356 119.7 . . ?
C357 C356 C355 121(2) . . ?
C357 C356 H356 119.7 . . ?
N318 C350 H350 118.6 . . ?
N318 C350 C351 122.7(15) . . ?
C351 C350 H350 118.6 . . ?
N324 C372 C371 124(2) . . ?
N324 C372 H372 118.1 . . ?
C371 C372 H372 118.1 . . ?
N306 C318 H318 118.4 . . ?
N306 C318 C317 123.1(18) . . ?
C317 C318 H318 118.4 . . ?
C345 C349 H349 119.6 . . ?
C348 C349 C345 120.9(14) . . ?
C348 C349 H349 119.6 . . ?
C339 C340 H340 120.3 . . ?
C339 C340 C341 119.3(17) . . ?
C341 C340 H340 120.3 . . ?
N321 C360 C357 117.5(17) . . ?
N320 C360 N321 125.1(19) . . ?
N320 C360 C357 117.4(17) . . ?
N317 C348 C349 121.6(14) . . ?
N317 C348 H348 119.2 . . ?
C349 C348 H348 119.2 . . ?
N307 C323 H323 120.6 . . ?
N307 C323 C322 118.8(16) . . ?
C322 C323 H323 120.6 . . ?
N312 C332 H332 120.7 . . ?
N312 C332 C333 118.6(17) . . ?
C333 C332 H332 120.7 . . ?
N313 C341 C340 123.5(16) . . ?
N313 C341 H341 118.3 . . ?
C340 C341 H341 118.3 . . ?
C321 C322 C323 120.7(16) . . ?
C321 C322 H322 119.7 . . ?
C323 C322 H322 119.7 . . ?
C334 C333 C332 122.3(19) . . ?
C334 C333 H333 118.9 . . ?
C332 C333 H333 118.9 . . ?
C352 C351 H351 120.3 . . ?
C350 C351 C352 119.5(16) . . ?
C350 C351 H351 120.3 . . ?
C316 C317 C318 121.1(17) . . ?
C316 C317 H317 119.5 . . ?
C318 C317 H317 119.5 . . ?
N323 C366 C367 120(2) . . ?
N323 C366 H366 119.9 . . ?
C367 C366 H366 119.9 . . ?
N323 C365 H365 119.1 . . ?
N323 C365 C364 121.9(18) . . ?
C364 C365 H365 119.1 . . ?
C363 C364 C365 119(2) . . ?
C363 C364 H364 120.4 . . ?
C365 C364 H364 120.4 . . ?
C316 C315 C314 119.9(17) . . ?
C316 C315 H315 120.1 . . ?
C314 C315 H315 120.1 . . ?
N311 C330 C331 122(2) . . ?
N311 C330 H330 118.8 . . ?
C331 C330 H330 118.8 . . ?
C309 C313 H313 122.4 . . ?
C312 C313 C309 115.2(14) . . ?
C312 C313 H313 122.4 . . ?
C358 C359 H359 119.3 . . ?
C358 C359 N319 121(2) . . ?
N319 C359 H359 119.3 . . ?
C12A O3A C15A 119(2) . . ?
N305 C311 C310 122.6(15) . . ?
N305 C311 H311 118.7 . . ?
C310 C311 H311 118.7 . . ?
N324 C368 H368 120.5 . . ?
N324 C368 C369 119(2) . . ?
C369 C368 H368 120.5 . . ?
C13A O1A H1AA 109.5 . . ?
C357 C358 H358 117.7 . . ?
C359 C358 C357 125(3) . . ?
C359 C358 H358 117.7 . . ?
N307 C319 H319 119.1 . . ?
N307 C319 C320 122(2) . . ?
C320 C319 H319 119.1 . . ?
C8A C7A C12A 119.0(14) . . ?
C8A C7A C4A 118.6(16) . . ?
C12A C7A C4A 122.4(17) . . ?
O2A C8A C7A 118.2(17) . . ?
O2A C8A C9A 121(2) . . ?
C7A C8A C9A 120(2) . . ?
C8A C9A H9A 119.9 . . ?
C10A C9A C8A 120(3) . . ?
C10A C9A H9A 119.9 . . ?
C9A C10A H10A 120.2 . . ?
C11A C10A C9A 120(2) . . ?
C11A C10A H10A 120.2 . . ?
C10A C11A H11A 119.8 . . ?
C10A C11A C12A 120.4(19) . . ?
C12A C11A H11A 119.8 . . ?
O3A C12A C7A 115.3(16) . . ?
O3A C12A C11A 124.4(18) . . ?
C11A C12A C7A 120.3(15) . . ?
C370 C369 C368 122(2) . . ?
C370 C369 H369 119.2 . . ?
C368 C369 H369 119.2 . . ?
C321 C320 H320 119.3 . . ?
C319 C320 C321 121(2) . . ?
C319 C320 H320 119.3 . . ?
C3A C4A C7A 116.8(16) . . ?
C3A C4A C5A 121.4(12) . . ?
C5A C4A C7A 121.7(16) . . ?
C4A C3A H3A 120.2 . . ?
C4A C3A C2A 119.7(14) . . ?
C2A C3A H3A 120.2 . . ?
C3A C2A H2A 120.4 . . ?
C1A C2A C3A 119.2(14) . . ?
C1A C2A H2A 120.4 . . ?
C2A C1A H1A 119.5 . . ?
C6A C1A C2A 120.9(14) . . ?
C6A C1A H1A 119.5 . . ?
C1A C6A H6A 119.7 . . ?
C1A C6A C5A 120.6(14) . . ?
C5A C6A H6A 119.7 . . ?
C4A C5A C13A 118.2(15) . . ?
C6A C5A C4A 118.1(13) . . ?
C6A C5A C13A 123.7(16) . . ?
C327 C428 H428 120.2 . . ?
C327 C428 C429 120(3) . . ?
C429 C428 H428 120.2 . . ?
N311 C429 C428 121(3) . . ?
N311 C429 H429 119.3 . . ?
C428 C429 H429 119.3 . . ?
O2A C14A H14A 109.5 . . ?
O2A C14A H14B 109.5 . . ?
O2A C14A H14C 109.5 . . ?
H14A C14A H14B 109.5 . . ?
H14A C14A H14C 109.5 . . ?
H14B C14A H14C 109.5 . . ?
O1A C13A C5A 113.5(17) . . ?
O1A C13A H13A 108.9 . . ?
O1A C13A H13B 108.9 . . ?
C5A C13A H13A 108.9 . . ?
C5A C13A H13B 108.9 . . ?
H13A C13A H13B 107.7 . . ?
O3A C15A H15A 109.5 . . ?
O3A C15A H15B 109.5 . . ?
O3A C15A H15C 109.5 . . ?
H15A C15A H15B 109.5 . . ?
H15A C15A H15C 109.5 . . ?
H15B C15A H15C 109.5 . . ?
N323 Zn41 I401 108.8(7) 4_665 . ?
N323 Zn41 I402 111.1(7) 4_665 . ?
N301 Zn41 N323 102.9(8) . 4_665 ?
N301 Zn41 I401 99.0(6) . . ?
N301 Zn41 I402 108.0(8) . . ?
I401 Zn41 I402 124.3(6) . . ?
N317 Zn43 I405 105.4(6) 4_656 . ?
N317 Zn43 I406 107.4(6) 4_656 . ?
N311 Zn43 N317 101.5(6) . 4_656 ?
N311 Zn43 I405 110.8(6) . . ?
N311 Zn43 I406 106.1(7) . . ?
I405 Zn43 I406 123.5(5) . . ?
N312 Zn34 N313 100.6(5) . . ?
N312 Zn34 I307 106.3(5) . . ?
N312 Zn34 I308 108.4(5) . . ?
N313 Zn34 I307 105.5(5) . . ?
N313 Zn34 I308 105.7(5) . . ?
I308 Zn34 I307 127.3(3) . . ?
N305 Zn36 I311 109.2(6) 1_455 . ?
N305 Zn36 I312 103.7(7) 1_455 . ?
N324 Zn36 N305 99.2(6) . 1_455 ?
N324 Zn36 I311 107.2(7) . . ?
N324 Zn36 I312 104.7(7) . . ?
I312 Zn36 I311 129.0(5) . . ?
N318 Zn45 I410 101.6(6) . . ?
N318 Zn45 I409 120.3(6) . . ?
N318 Zn45 N319 90.9(7) . . ?
I409 Zn45 I410 121.5(4) . . ?
N319 Zn45 I410 90.3(6) . . ?
N319 Zn45 I409 124.7(7) . . ?
C355 N319 Zn35 124(2) . . ?
C355 N319 C359 115(2) . . ?
C355 N319 Zn45 103.9(18) . . ?
C359 N319 Zn35 120.2(16) . . ?
C359 N319 Zn45 140.4(16) . . ?
N306 Zn32 N307 100.5(7) . . ?
N306 Zn32 I303 111.1(6) . . ?
N306 Zn32 I304 106.0(5) . . ?
N307 Zn32 I303 105.5(6) . . ?
N307 Zn32 I304 109.9(6) . . ?
I304 Zn32 I303 121.8(4) . . ?
N311 Zn53 I3 108.9(16) . . ?
N311 Zn53 I31 140(2) . . ?
I3 Zn53 I31 108.4(16) . . ?
N306 Zn42 I404 116.1(15) . . ?
N306 Zn42 I403 99.8(11) . . ?
N307 Zn42 N306 104.1(14) . . ?
N307 Zn42 I404 115.2(12) . . ?
N307 Zn42 I403 98.6(14) . . ?
I404 Zn42 I403 120.2(13) . . ?
N312 Zn54 N313 86(2) . . ?
N312 Zn54 I4 130(3) . . ?
N312 Zn54 I10 89(2) . . ?
N313 Zn54 I10 84(2) . . ?
I4 Zn54 N313 123(2) . . ?
I4 Zn54 I10 129(3) . . ?
C327 C328 H328 121.0 . . ?
C327 C328 C329 118(2) . . ?
C329 C328 H328 121.0 . . ?
N311 C329 C328 123(2) . . ?
N311 C329 H329 118.4 . . ?
C328 C329 H329 118.4 . . ?
N323 C464 H464 121.2 . . ?
N323 C464 C465 118(3) . . ?
C465 C464 H464 121.2 . . ?
C363 C465 H465 119.5 . . ?
C464 C465 C363 121(3) . . ?
C464 C465 H465 119.5 . . ?
C3B C4B C5B 120.0 . . ?
C3B C4B C7B 121.0(15) . . ?
C5B C4B C7B 119.0(15) . . ?
C4B C3B H3B 120.0 . . ?
C2B C3B C4B 120.0 . . ?
C2B C3B H3B 120.0 . . ?
C3B C2B H2B 120.0 . . ?
C1B C2B C3B 120.0 . . ?
C1B C2B H2B 120.0 . . ?
C2B C1B H1B 120.0 . . ?
C2B C1B C6B 120.0 . . ?
C6B C1B H1B 120.0 . . ?
C1B C6B H6B 120.0 . . ?
C5B C6B C1B 120.0 . . ?
C5B C6B H6B 120.0 . . ?
C4B C5B C13B 118.3(19) . . ?
C6B C5B C4B 120.0 . . ?
C6B C5B C13B 121.7(19) . . ?
C12B C7B C4B 119.5(15) . . ?
C12B C7B C8B 120.0 . . ?
C8B C7B C4B 120.1(16) . . ?
C7B C12B C11B 120.0 . . ?
O3B C12B C7B 118(2) . . ?
O3B C12B C11B 121(2) . . ?
C12B C11B H11B 120.0 . . ?
C10B C11B C12B 120.0 . . ?
C10B C11B H11B 120.0 . . ?
C11B C10B H10B 120.0 . . ?
C9B C10B C11B 120.0 . . ?
C9B C10B H10B 120.0 . . ?
C10B C9B H9B 120.0 . . ?
C8B C9B C10B 120.0 . . ?
C8B C9B H9B 120.0 . . ?
C9B C8B C7B 120.0 . . ?
O2B C8B C7B 112(4) . . ?
O2B C8B C9B 128(4) . . ?
C12B O3B C15B 119(6) . . ?
C13B O1B H1BA 109.5 . . ?
C5B C13B H13C 109.8 . . ?
C5B C13B H13D 109.8 . . ?
O1B C13B C5B 110(3) . . ?
O1B C13B H13C 109.7 . . ?
O1B C13B H13D 109.8 . . ?
H13C C13B H13D 108.2 . . ?
H80A C805 H80B 107.9 . . ?
C806 C805 H80A 109.2 . . ?
C806 C805 H80B 109.2 . . ?
C804 C805 H80A 109.2 . . ?
C804 C805 H80B 109.2 . . ?
C804 C805 C806 112(2) . . ?
C805 C806 H80C 109.3 . . ?
C805 C806 H80D 109.3 . . ?
H80C C806 H80D 108.0 . . ?
C801 C806 C805 112(2) . . ?
C801 C806 H80C 109.3 . . ?
C801 C806 H80D 109.3 . . ?
C806 C801 H80E 109.1 . . ?
C806 C801 H80F 109.1 . . ?
H80E C801 H80F 107.8 . . ?
C802 C801 C806 112(2) . . ?
C802 C801 H80E 109.1 . . ?
C802 C801 H80F 109.1 . . ?
C801 C802 H80G 109.1 . . ?
C801 C802 H80H 109.1 . . ?
C801 C802 C803 112(2) . . ?
H80G C802 H80H 107.9 . . ?
C803 C802 H80G 109.1 . . ?
C803 C802 H80H 109.1 . . ?
C802 C803 H80I 109.2 . . ?
C802 C803 H80J 109.2 . . ?
H80I C803 H80J 107.9 . . ?
C804 C803 C802 112(2) . . ?
C804 C803 H80I 109.2 . . ?
C804 C803 H80J 109.2 . . ?
C805 C804 H80K 109.3 . . ?
C805 C804 H80L 109.3 . . ?
C803 C804 C805 112(2) . . ?
C803 C804 H80K 109.3 . . ?
C803 C804 H80L 109.3 . . ?
H80K C804 H80L 108.0 . . ?
H80N C807 H80M 108.0 . . ?
C808 C807 H80N 109.4 . . ?
C808 C807 H80M 109.4 . . ?
C812 C807 H80N 109.4 . . ?
C812 C807 H80M 109.4 . . ?
C812 C807 C808 111(2) . . ?
C807 C808 H80O 109.6 . . ?
C807 C808 H80P 109.6 . . ?
H80O C808 H80P 108.1 . . ?
C809 C808 C807 110.4(19) . . ?
C809 C808 H80O 109.6 . . ?
C809 C808 H80P 109.6 . . ?
C808 C809 H80Q 109.8 . . ?
C808 C809 H80R 109.8 . . ?
C808 C809 C810 109.4(19) . . ?
H80Q C809 H80R 108.3 . . ?
C810 C809 H80Q 109.8 . . ?
C810 C809 H80R 109.8 . . ?
C809 C810 H81A 109.5 . . ?
C809 C810 H81B 109.5 . . ?
H81A C810 H81B 108.1 . . ?
C811 C810 C809 111(2) . . ?
C811 C810 H81A 109.5 . . ?
C811 C810 H81B 109.5 . . ?
C810 C811 H81C 109.4 . . ?
C810 C811 H81D 109.4 . . ?
H81C C811 H81D 108.0 . . ?
C812 C811 C810 111.2(19) . . ?
C812 C811 H81C 109.4 . . ?
C812 C811 H81D 109.4 . . ?
C807 C812 C811 111.0(19) . . ?
C807 C812 H81E 109.4 . . ?
C807 C812 H81F 109.4 . . ?
C811 C812 H81E 109.4 . . ?
C811 C812 H81F 109.4 . . ?
H81E C812 H81F 108.0 . . ?
H14D C14B H14E 109.5 . . ?
H14D C14B H14F 109.5 . . ?
H14E C14B H14F 109.5 . . ?
O2B C14B H14D 109.5 . . ?
O2B C14B H14E 109.5 . . ?
O2B C14B H14F 109.5 . . ?
O3B C15B H15D 109.5 . . ?
O3B C15B H15E 109.5 . . ?
O3B C15B H15F 109.5 . . ?
H15D C15B H15E 109.5 . . ?
H15D C15B H15F 109.5 . . ?
H15E C15B H15F 109.5 . . ?
C8B O2B C14B 117(3) . . ?

loop_
_geom_bond_atom_site_label_1
_geom_bond_atom_site_label_2
_geom_bond_distance
_geom_bond_site_symmetry_2
_geom_bond_publ_flag
I01 Zn52 2.552(16) . ?
I301 Zn31 2.540(7) . ?
I408 Zn44 2.536(12) . ?
I302 Zn31 2.531(6) . ?
I412 Zn46 2.519(10) . ?
I407 Zn44 2.522(12) . ?
I305 Zn33 2.530(8) . ?
I08 Zn52 2.514(14) . ?
I411 Zn46 2.518(9) . ?
I306 Zn33 2.520(9) . ?
I310 Zn35 2.512(4) . ?
I309 Zn35 2.532(5) . ?
Zn44 N312 2.106(16) . ?
Zn44 N313 2.115(14) . ?
Zn31 N323 2.070(15) 4_665 ?
Zn31 N301 2.064(15) . ?
Zn33 N317 2.057(12) 4_656 ?
Zn33 N311 2.058(15) . ?
Zn46 N305 2.099(17) 1_455 ?
Zn46 N324 2.119(18) . ?
Zn52 N306 2.074(19) . ?
Zn52 N307 2.09(2) . ?
Zn35 N318 2.119(13) . ?
Zn35 N319 2.00(2) . ?
N316 C344 1.348(16) . ?
N316 C343 1.317(17) . ?
N315 C343 1.354(16) . ?
N315 C342 1.331(16) . ?
N310 C326 1.338(18) . ?
N310 C325 1.343(18) . ?
N322 C361 1.316(19) . ?
N322 C362 1.33(2) . ?
N306 C314 1.29(2) . ?
N306 C318 1.30(2) . ?
N306 Zn32 2.073(16) . ?
N306 Zn42 2.12(3) . ?
N303 C306 1.310(18) . ?
N303 C307 1.30(2) . ?
N314 C344 1.326(16) . ?
N314 C342 1.350(17) . ?
N321 C361 1.33(2) . ?
N321 C360 1.34(2) . ?
N312 C336 1.31(2) . ?
N312 C332 1.35(2) . ?
N312 Zn34 2.057(13) . ?
N312 Zn54 2.22(6) . ?
N308 C326 1.304(19) . ?
N308 C324 1.310(19) . ?
N309 C325 1.30(2) . ?
N309 C324 1.34(2) . ?
N302 C306 1.33(2) . ?
N302 C308 1.344(19) . ?
N313 C337 1.312(19) . ?
N313 C341 1.32(2) . ?
N313 Zn34 2.094(12) . ?
N313 Zn54 2.44(6) . ?
N318 C354 1.30(2) . ?
N318 C350 1.31(2) . ?
N318 Zn45 2.116(16) . ?
N304 C308 1.359(19) . ?
N304 C307 1.369(19) . ?
N305 C312 1.27(2) . ?
N305 C311 1.34(2) . ?
N305 Zn36 2.093(16) 1_655 ?
N317 C347 1.29(2) . ?
N317 C348 1.34(2) . ?
N317 Zn43 2.121(15) 4 ?
C326 C334 1.50(2) . ?
C345 C346 1.40(2) . ?
C345 C343 1.472(18) . ?
C345 C349 1.370(19) . ?
N323 C366 1.31(2) . ?
N323 C365 1.35(2) . ?
N323 Zn41 2.061(18) 4_566 ?
N323 C464 1.36(3) . ?
N311 C330 1.25(2) . ?
N311 C429 1.33(3) . ?
N311 Zn43 2.043(16) . ?
N311 Zn53 2.06(2) . ?
N311 C329 1.33(3) . ?
N324 C372 1.27(2) . ?
N324 C368 1.31(3) . ?
N324 Zn36 2.011(17) . ?
C325 C327 1.47(2) . ?
N320 C362 1.31(2) . ?
N320 C360 1.33(2) . ?
C344 C352 1.506(17) . ?
C361 C363 1.48(2) . ?
N301 C301 1.34(2) . ?
N301 C305 1.33(2) . ?
N301 Zn41 2.039(17) . ?
C355 H355 0.9500 . ?
C355 C356 1.40(3) . ?
C355 N319 1.31(3) . ?
C352 C353 1.38(2) . ?
C352 C351 1.39(2) . ?
C362 C370 1.49(2) . ?
C363 C367 1.36(2) . ?
C363 C364 1.38(2) . ?
C363 C465 1.40(3) . ?
C327 C331 1.34(3) . ?
C327 C428 1.38(3) . ?
C327 C328 1.38(3) . ?
C306 C303 1.49(2) . ?
C339 C338 1.38(2) . ?
C339 C342 1.468(17) . ?
C339 C340 1.35(2) . ?
C321 C324 1.52(3) . ?
C321 C322 1.38(2) . ?
C321 C320 1.36(3) . ?
C303 C304 1.40(2) . ?
C303 C302 1.40(2) . ?
C308 C316 1.475(19) . ?
C334 C335 1.32(2) . ?
C334 C333 1.38(2) . ?
C338 H338 0.9500 . ?
C338 C337 1.39(2) . ?
C301 H301 0.9500 . ?
C301 C302 1.33(2) . ?
N307 C323 1.36(2) . ?
N307 C319 1.30(2) . ?
N307 Zn32 2.103(19) . ?
N307 Zn42 1.95(4) . ?
C316 C317 1.36(2) . ?
C316 C315 1.37(2) . ?
C346 H346 0.9500 . ?
C346 C347 1.36(2) . ?
C310 H310 0.9500 . ?
C310 C309 1.37(2) . ?
C310 C311 1.40(2) . ?
C335 H335 0.9500 . ?
C335 C336 1.39(2) . ?
C370 C371 1.36(3) . ?
C370 C369 1.34(3) . ?
C309 C307 1.46(2) . ?
C309 C313 1.41(2) . ?
C347 H347 0.9500 . ?
C354 H354 0.9500 . ?
C354 C353 1.36(2) . ?
C371 H371 0.9500 . ?
C371 C372 1.43(2) . ?
C353 H353 0.9500 . ?
C304 H304 0.9500 . ?
C304 C305 1.36(2) . ?
C331 H331 0.9500 . ?
C331 C330 1.43(2) . ?
C312 H312 0.9500 . ?
C312 C313 1.38(2) . ?
C367 H367 0.9500 . ?
C367 C366 1.39(2) . ?
C337 H337 0.9500 . ?
C357 C356 1.34(3) . ?
C357 C360 1.48(3) . ?
C357 C358 1.34(3) . ?
O2A C8A 1.369(18) . ?
O2A C14A 1.438(18) . ?
C302 H302 0.9500 . ?
C314 H314 0.9500 . ?
C314 C315 1.42(2) . ?
C305 H305 0.9500 . ?
C336 H336 0.9500 . ?
C356 H356 0.9500 . ?
C350 H350 0.9500 . ?
C350 C351 1.37(2) . ?
C372 H372 0.9500 . ?
C318 H318 0.9500 . ?
C318 C317 1.39(2) . ?
C349 H349 0.9500 . ?
C349 C348 1.36(2) . ?
C340 H340 0.9500 . ?
C340 C341 1.36(2) . ?
C348 H348 0.9500 . ?
C323 H323 0.9500 . ?
C323 C322 1.38(3) . ?
C332 H332 0.9500 . ?
C332 C333 1.38(2) . ?
C341 H341 0.9500 . ?
C322 H322 0.9500 . ?
C333 H333 0.9500 . ?
C351 H351 0.9500 . ?
C317 H317 0.9500 . ?
C366 H366 0.9500 . ?
C365 H365 0.9500 . ?
C365 C364 1.38(3) . ?
C364 H364 0.9500 . ?
C315 H315 0.9500 . ?
C330 H330 0.9500 . ?
C313 H313 0.9500 . ?
C359 H359 0.9500 . ?
C359 C358 1.33(3) . ?
C359 N319 1.35(3) . ?
O3A C12A 1.358(17) . ?
O3A C15A 1.438(18) . ?
C311 H311 0.9500 . ?
C368 H368 0.9500 . ?
C368 C369 1.44(3) . ?
O1A H1AA 0.8400 . ?
O1A C13A 1.406(17) . ?
C358 H358 0.9500 . ?
C319 H319 0.9500 . ?
C319 C320 1.35(3) . ?
C7A C8A 1.382(16) . ?
C7A C12A 1.391(16) . ?
C7A C4A 1.505(16) . ?
C8A C9A 1.388(17) . ?
C9A H9A 0.9500 . ?
C9A C10A 1.380(18) . ?
C10A H10A 0.9500 . ?
C10A C11A 1.378(18) . ?
C11A H11A 0.9500 . ?
C11A C12A 1.382(16) . ?
C369 H369 0.9500 . ?
C320 H320 0.9500 . ?
C4A C3A 1.395(15) . ?
C4A C5A 1.402(14) . ?
C3A H3A 0.9500 . ?
C3A C2A 1.402(15) . ?
C2A H2A 0.9500 . ?
C2A C1A 1.392(16) . ?
C1A H1A 0.9500 . ?
C1A C6A 1.391(16) . ?
C6A H6A 0.9500 . ?
C6A C5A 1.400(15) . ?
C5A C13A 1.502(18) . ?
C428 H428 0.9500 . ?
C428 C429 1.40(3) . ?
C429 H429 0.9500 . ?
C14A H14A 0.9800 . ?
C14A H14B 0.9800 . ?
C14A H14C 0.9800 . ?
C13A H13A 0.9900 . ?
C13A H13B 0.9900 . ?
C15A H15A 0.9800 . ?
C15A H15B 0.9800 . ?
C15A H15C 0.9800 . ?
I401 Zn41 2.519(11) . ?
Zn41 I402 2.529(13) . ?
I405 Zn43 2.527(10) . ?
Zn43 I406 2.550(9) . ?
I307 Zn34 2.536(6) . ?
Zn34 I308 2.514(7) . ?
I311 Zn36 2.530(9) . ?
Zn36 I312 2.511(10) . ?
I410 Zn45 2.533(12) . ?
Zn45 I409 2.522(13) . ?
Zn45 N319 2.38(3) . ?
I303 Zn32 2.555(12) . ?
Zn32 I304 2.510(10) . ?
I3 Zn53 2.531(18) . ?
I31 Zn53 2.542(18) . ?
I404 Zn42 2.53(3) . ?
I403 Zn42 2.55(4) . ?
I4 Zn54 2.36(7) . ?
I10 Zn54 2.45(6) . ?
C328 H328 0.9500 . ?
C328 C329 1.40(3) . ?
C329 H329 0.9500 . ?
C464 H464 0.9500 . ?
C464 C465 1.39(3) . ?
C465 H465 0.9500 . ?
C4B C3B 1.3900 . ?
C4B C5B 1.3900 . ?
C4B C7B 1.50(2) . ?
C3B H3B 0.9500 . ?
C3B C2B 1.3900 . ?
C2B H2B 0.9500 . ?
C2B C1B 1.3900 . ?
C1B H1B 0.9500 . ?
C1B C6B 1.3900 . ?
C6B H6B 0.9500 . ?
C6B C5B 1.3900 . ?
C5B C13B 1.505(17) . ?
C7B C12B 1.3900 . ?
C7B C8B 1.3900 . ?
C12B C11B 1.3900 . ?
C12B O3B 1.374(17) . ?
C11B H11B 0.9500 . ?
C11B C10B 1.3900 . ?
C10B H10B 0.9500 . ?
C10B C9B 1.3900 . ?
C9B H9B 0.9500 . ?
C9B C8B 1.3900 . ?
C8B O2B 1.37(2) . ?
O3B C15B 1.44(2) . ?
O1B H1BA 0.8400 . ?
O1B C13B 1.42(2) . ?
C13B H13C 0.9900 . ?
C13B H13D 0.9900 . ?
C805 H80A 0.9900 . ?
C805 H80B 0.9900 . ?
C805 C806 1.537(13) . ?
C805 C804 1.536(13) . ?
C806 H80C 0.9900 . ?
C806 H80D 0.9900 . ?
C806 C801 1.534(13) . ?
C801 H80E 0.9900 . ?
C801 H80F 0.9900 . ?
C801 C802 1.534(13) . ?
C802 H80G 0.9900 . ?
C802 H80H 0.9900 . ?
C802 C803 1.535(13) . ?
C803 H80I 0.9900 . ?
C803 H80J 0.9900 . ?
C803 C804 1.534(13) . ?
C804 H80K 0.9900 . ?
C804 H80L 0.9900 . ?
C807 H80N 0.9900 . ?
C807 H80M 0.9900 . ?
C807 C808 1.542(13) . ?
C807 C812 1.538(13) . ?
C808 H80O 0.9900 . ?
C808 H80P 0.9900 . ?
C808 C809 1.540(13) . ?
C809 H80Q 0.9900 . ?
C809 H80R 0.9900 . ?
C809 C810 1.541(13) . ?
C810 H81A 0.9900 . ?
C810 H81B 0.9900 . ?
C810 C811 1.540(13) . ?
C811 H81C 0.9900 . ?
C811 H81D 0.9900 . ?
C811 C812 1.538(13) . ?
C812 H81E 0.9900 . ?
C812 H81F 0.9900 . ?
C14B H14D 0.9800 . ?
C14B H14E 0.9800 . ?
C14B H14F 0.9800 . ?
C14B O2B 1.43(2) . ?
C15B H15D 0.9800 . ?
C15B H15E 0.9800 . ?
C15B H15F 0.9800 . ?

loop_
_geom_torsion_atom_site_label_1
_geom_torsion_atom_site_label_2
_geom_torsion_atom_site_label_3
_geom_torsion_atom_site_label_4
_geom_torsion
_geom_torsion_site_symmetry_1
_geom_torsion_site_symmetry_2
_geom_torsion_site_symmetry_3
_geom_torsion_site_symmetry_4
_geom_torsion_publ_flag
Zn44 N312 C336 C335 -172.3(11) . . . . ?
Zn44 N312 C332 C333 172.5(14) . . . . ?
Zn44 N313 C337 C338 173.1(15) . . . . ?
Zn44 N313 C341 C340 -172(2) . . . . ?
Zn31 N323 C366 C367 174.5(13) 4_566 . . . ?
Zn31 N323 C365 C364 -175.0(16) 4_566 . . . ?
Zn31 N301 C301 C302 174.3(17) . . . . ?
Zn31 N301 C305 C304 -175.3(19) . . . . ?
Zn33 N317 C347 C346 -178.2(16) 4 . . . ?
Zn33 N317 C348 C349 176.5(17) 4 . . . ?
Zn33 N311 C330 C331 -178.8(14) . . . . ?
Zn33 N311 C429 C428 174(6) . . . . ?
Zn46 N305 C312 C313 165(2) 1_655 . . . ?
Zn46 N305 C311 C310 -169.6(16) 1_655 . . . ?
Zn46 N324 C372 C371 173.6(13) . . . . ?
Zn46 N324 C368 C369 -174.9(19) . . . . ?
Zn52 N306 C314 C315 -177.6(17) . . . . ?
Zn52 N306 C318 C317 177.7(19) . . . . ?
Zn52 N307 C323 C322 168.0(17) . . . . ?
Zn52 N307 C319 C320 -174(3) . . . . ?
Zn35 N318 C354 C353 -176.8(17) . . . . ?
Zn35 N318 C350 C351 178.3(17) . . . . ?
N316 C344 C352 C353 -13(3) . . . . ?
N316 C344 C352 C351 171.3(17) . . . . ?
N310 C326 C334 C335 -10(2) . . . . ?
N310 C326 C334 C333 170.7(14) . . . . ?
N310 C325 C327 C331 -20(2) . . . . ?
N310 C325 C327 C428 -149(4) . . . . ?
N310 C325 C327 C328 150(2) . . . . ?
N322 C361 C363 C367 0(2) . . . . ?
N322 C361 C363 C364 169.9(16) . . . . ?
N322 C361 C363 C465 -140(3) . . . . ?
N322 C362 C370 C371 3(2) . . . . ?
N322 C362 C370 C369 -179.1(18) . . . . ?
N306 C314 C315 C316 -3(3) . . . . ?
N306 C318 C317 C316 2(4) . . . . ?
N303 C306 C303 C304 -178.9(19) . . . . ?
N303 C306 C303 C302 3(3) . . . . ?
N314 C344 C352 C353 165.2(17) . . . . ?
N314 C344 C352 C351 -11(3) . . . . ?
N321 C361 C363 C367 179.7(14) . . . . ?
N321 C361 C363 C364 -10(2) . . . . ?
N321 C361 C363 C465 39(3) . . . . ?
N312 C332 C333 C334 1(3) . . . . ?
N308 C326 C334 C335 167.6(14) . . . . ?
N308 C326 C334 C333 -12(2) . . . . ?
N309 C325 C327 C331 162.0(15) . . . . ?
N309 C325 C327 C428 33(5) . . . . ?
N309 C325 C327 C328 -28(3) . . . . ?
N302 C306 C303 C304 1(3) . . . . ?
N302 C306 C303 C302 -177.5(18) . . . . ?
N302 C308 C316 C317 -174.6(19) . . . . ?
N302 C308 C316 C315 7(3) . . . . ?
N318 C354 C353 C352 -3(3) . . . . ?
N318 C350 C351 C352 0(4) . . . . ?
N304 C308 C316 C317 11(3) . . . . ?
N304 C308 C316 C315 -167.4(19) . . . . ?
N305 C312 C313 C309 9(4) . . . . ?
C326 N310 C325 N309 2(2) . . . . ?
C326 N310 C325 C327 -175.5(12) . . . . ?
C326 N308 C324 N309 -1(2) . . . . ?
C326 N308 C324 C321 -177.3(13) . . . . ?
C326 C334 C335 C336 176.5(13) . . . . ?
C326 C334 C333 C332 -176.6(16) . . . . ?
C345 C346 C347 N317 2(3) . . . . ?
C345 C349 C348 N317 1(3) . . . . ?
N323 C365 C364 C363 2(3) . . . . ?
N323 C464 C465 C363 19(8) . . . . ?
N324 C368 C369 C370 6(4) . . . . ?
C325 N310 C326 N308 -2.6(19) . . . . ?
C325 N310 C326 C334 174.5(11) . . . . ?
C325 N309 C324 N308 0(2) . . . . ?
C325 N309 C324 C321 177.1(14) . . . . ?
C325 C327 C331 C330 178.1(16) . . . . ?
C325 C327 C428 C429 180(5) . . . . ?
C325 C327 C328 C329 -177(2) . . . . ?
N320 C362 C370 C371 -174.4(16) . . . . ?
N320 C362 C370 C369 4(3) . . . . ?
C344 N316 C343 N315 -3(2) . . . . ?
C344 N316 C343 C345 -178.4(14) . . . . ?
C344 N314 C342 N315 2(2) . . . . ?
C344 N314 C342 C339 174.5(15) . . . . ?
C344 C352 C353 C354 -174.1(18) . . . . ?
C344 C352 C351 C350 175.5(19) . . . . ?
C361 N322 C362 N320 3(2) . . . . ?
C361 N322 C362 C370 -174.4(13) . . . . ?
C361 N321 C360 N320 0(2) . . . . ?
C361 N321 C360 C357 -176.1(13) . . . . ?
C361 C363 C367 C366 -176.2(15) . . . . ?
C361 C363 C364 C365 175.6(17) . . . . ?
C361 C363 C465 C464 166(4) . . . . ?
N301 C301 C302 C303 -1(3) . . . . ?
C362 N322 C361 N321 -2(2) . . . . ?
C362 N322 C361 C363 177.3(12) . . . . ?
C362 N320 C360 N321 0(2) . . . . ?
C362 N320 C360 C357 176.3(14) . . . . ?
C362 C370 C371 C372 -174.9(14) . . . . ?
C362 C370 C369 C368 174(2) . . . . ?
C363 C367 C366 N323 0(3) . . . . ?
C327 C331 C330 N311 -2(3) . . . . ?
C327 C428 C429 N311 2(11) . . . . ?
C327 C328 C329 N311 -1(5) . . . . ?
C306 N303 C307 N304 4(3) . . . . ?
C306 N303 C307 C309 178.4(17) . . . . ?
C306 N302 C308 N304 1(3) . . . . ?
C306 N302 C308 C316 -173.0(17) . . . . ?
C306 C303 C304 C305 179(2) . . . . ?
C306 C303 C302 C301 -179.6(19) . . . . ?
C339 C338 C337 N313 1(3) . . . . ?
C339 C340 C341 N313 -3(4) . . . . ?
C303 C304 C305 N301 3(4) . . . . ?
C308 N302 C306 N303 4(3) . . . . ?
C308 N302 C306 C303 -175.8(16) . . . . ?
C308 N304 C307 N303 0(3) . . . . ?
C308 N304 C307 C309 -174.9(16) . . . . ?
C308 C316 C317 C318 -180(2) . . . . ?
C308 C316 C315 C314 179.8(19) . . . . ?
C334 C335 C336 N312 -1(2) . . . . ?
C338 C339 C342 N315 -3(2) . . . . ?
C338 C339 C342 N314 -176.5(16) . . . . ?
C338 C339 C340 C341 2(3) . . . . ?
C301 N301 C305 C304 -1(4) . . . . ?
N307 C323 C322 C321 8(4) . . . . ?
N307 C319 C320 C321 4(5) . . . . ?
C324 N308 C326 N310 2(2) . . . . ?
C324 N308 C326 C334 -175.1(12) . . . . ?
C324 N309 C325 N310 -1(2) . . . . ?
C324 N309 C325 C327 176.5(13) . . . . ?
C324 C321 C322 C323 177(2) . . . . ?
C324 C321 C320 C319 177(3) . . . . ?
C346 C345 C343 N316 171.4(16) . . . . ?
C346 C345 C343 N315 -4(2) . . . . ?
C346 C345 C349 C348 -1(3) . . . . ?
C343 N316 C344 N314 -3(3) . . . . ?
C343 N316 C344 C352 174.7(15) . . . . ?
C343 N315 C342 N314 -7(2) . . . . ?
C343 N315 C342 C339 -179.6(14) . . . . ?
C343 C345 C346 C347 178.9(17) . . . . ?
C343 C345 C349 C348 179.6(19) . . . . ?
C310 C309 C307 N303 8(3) . . . . ?
C310 C309 C307 N304 -177.0(18) . . . . ?
C310 C309 C313 C312 -7(3) . . . . ?
C342 N315 C343 N316 8(2) . . . . ?
C342 N315 C343 C345 -177.0(14) . . . . ?
C342 N314 C344 N316 4(2) . . . . ?
C342 N314 C344 C352 -173.9(14) . . . . ?
C342 C339 C338 C337 -180.0(17) . . . . ?
C342 C339 C340 C341 -179(2) . . . . ?
C335 C334 C333 C332 4(3) . . . . ?
C370 C371 C372 N324 -3(3) . . . . ?
C309 C310 C311 N305 -1(3) . . . . ?
C347 N317 C348 C349 1(3) . . . . ?
C354 N318 C350 C351 -1(3) . . . . ?
C371 C370 C369 C368 -8(3) . . . . ?
C353 C352 C351 C350 -1(3) . . . . ?
C307 N303 C306 N302 -6(3) . . . . ?
C307 N303 C306 C303 173.6(17) . . . . ?
C307 N304 C308 N302 -2(3) . . . . ?
C307 N304 C308 C316 171.6(16) . . . . ?
C307 C309 C313 C312 178(2) . . . . ?
C304 C303 C302 C301 2(3) . . . . ?
C331 C327 C428 C429 42(7) . . . . ?
C331 C327 C328 C329 -7(4) . . . . ?
C312 N305 C311 C310 2(3) . . . . ?
C367 C363 C364 C365 -14(3) . . . . ?
C367 C363 C465 C464 22(6) . . . . ?
C337 N313 C341 C340 3(4) . . . . ?
O2A C8A C9A C10A -177(3) . . . . ?
C302 C303 C304 C305 -3(3) . . . . ?
C314 N306 C318 C317 -3(3) . . . . ?
C305 N301 C301 C302 0(3) . . . . ?
C336 N312 C332 C333 -7(3) . . . . ?
C356 C355 N319 Zn35 178.0(17) . . . . ?
C356 C355 N319 C359 -8(3) . . . . ?
C356 C355 N319 Zn45 165(2) . . . . ?
C356 C357 C360 N321 -26(2) . . . . ?
C356 C357 C360 N320 156.9(18) . . . . ?
C356 C357 C358 C359 10(4) . . . . ?
C350 N318 C354 C353 3(3) . . . . ?
C372 N324 C368 C369 -1(3) . . . . ?
C318 N306 C314 C315 3(3) . . . . ?
C349 C345 C346 C347 -1(3) . . . . ?
C349 C345 C343 N316 -9(3) . . . . ?
C349 C345 C343 N315 175.2(17) . . . . ?
C340 C339 C338 C337 -1(3) . . . . ?
C340 C339 C342 N315 178.0(18) . . . . ?
C340 C339 C342 N314 5(3) . . . . ?
C360 N321 C361 N322 1(2) . . . . ?
C360 N321 C361 C363 -178.6(13) . . . . ?
C360 N320 C362 N322 -1(2) . . . . ?
C360 N320 C362 C370 175.7(14) . . . . ?
C360 C357 C356 C355 179.8(19) . . . . ?
C360 C357 C358 C359 -178(2) . . . . ?
C348 N317 C347 C346 -2(3) . . . . ?
C323 N307 C319 C320 3(4) . . . . ?
C332 N312 C336 C335 7(2) . . . . ?
C341 N313 C337 C338 -2(3) . . . . ?
C322 C321 C324 N308 14(3) . . . . ?
C322 C321 C324 N309 -163.3(18) . . . . ?
C322 C321 C320 C319 -4(4) . . . . ?
C333 C334 C335 C336 -4(2) . . . . ?
C351 C352 C353 C354 2(3) . . . . ?
C317 C316 C315 C314 1(3) . . . . ?
C366 N323 C365 C364 12(3) . . . . ?
C366 N323 C464 C465 -49(5) . . . . ?
C365 N323 C366 C367 -12(3) . . . . ?
C364 C363 C367 C366 13(2) . . . . ?
C315 C316 C317 C318 -1(3) . . . . ?
C330 N311 C429 C428 -47(8) . . . . ?
C330 N311 C329 C328 8(4) . . . . ?
C313 C309 C307 N303 -177(2) . . . . ?
C313 C309 C307 N304 -2(3) . . . . ?
C311 N305 C312 C313 -6(4) . . . . ?
C311 C310 C309 C307 178.6(19) . . . . ?
C311 C310 C309 C313 3(3) . . . . ?
C368 N324 C372 C371 0(3) . . . . ?
C358 C357 C356 C355 -8(3) . . . . ?
C358 C357 C360 N321 163(2) . . . . ?
C358 C357 C360 N320 -14(3) . . . . ?
C358 C359 N319 Zn35 -176.1(19) . . . . ?
C358 C359 N319 C355 9(3) . . . . ?
C358 C359 N319 Zn45 -160.3(19) . . . . ?
C319 N307 C323 C322 -8(3) . . . . ?
C7A C8A C9A C10A -3(5) . . . . ?
C7A C4A C3A C2A -177(2) . . . . ?
C7A C4A C5A C6A 178(2) . . . . ?
C7A C4A C5A C13A -2(4) . . . . ?
C8A C7A C12A O3A 179(3) . . . . ?
C8A C7A C12A C11A 0(5) . . . . ?
C8A C7A C4A C3A -71(3) . . . . ?
C8A C7A C4A C5A 113(3) . . . . ?
C8A C9A C10A C11A 1(5) . . . . ?
C9A C10A C11A C12A 2(5) . . . . ?
C10A C11A C12A O3A 178(3) . . . . ?
C10A C11A C12A C7A -2(5) . . . . ?
C12A C7A C8A O2A 177(3) . . . . ?
C12A C7A C8A C9A 3(5) . . . . ?
C12A C7A C4A C3A 107(3) . . . . ?
C12A C7A C4A C5A -69(4) . . . . ?
C369 C370 C371 C372 7(3) . . . . ?
C320 C321 C324 N308 -168(2) . . . . ?
C320 C321 C324 N309 15(3) . . . . ?
C320 C321 C322 C323 -2(4) . . . . ?
C4A C7A C8A O2A -5(4) . . . . ?
C4A C7A C8A C9A -179(3) . . . . ?
C4A C7A C12A O3A 2(4) . . . . ?
C4A C7A C12A C11A -178(3) . . . . ?
C4A C3A C2A C1A -1(4) . . . . ?
C4A C5A C13A O1A -158(2) . . . . ?
C3A C4A C5A C6A 3(4) . . . . ?
C3A C4A C5A C13A -178(2) . . . . ?
C3A C2A C1A C6A 1(4) . . . . ?
C2A C1A C6A C5A 1(4) . . . . ?
C1A C6A C5A C4A -3(4) . . . . ?
C1A C6A C5A C13A 177(3) . . . . ?
C6A C5A C13A O1A 22(4) . . . . ?
C5A C4A C3A C2A -1(4) . . . . ?
C428 C327 C331 C330 -43(3) . . . . ?
C429 N311 C330 C331 47(4) . . . . ?
C14A O2A C8A C7A -170(3) . . . . ?
C14A O2A C8A C9A 4(4) . . . . ?
C15A O3A C12A C7A -177(3) . . . . ?
C15A O3A C12A C11A 3(5) . . . . ?
Zn41 N323 C366 C367 173.2(13) 4_566 . . . ?
Zn41 N323 C464 C465 177(4) 4_566 . . . ?
Zn41 N301 C301 C302 170.1(17) . . . . ?
Zn41 N301 C305 C304 -172(2) . . . . ?
Zn43 N317 C347 C346 -176.6(16) 4 . . . ?
Zn43 N317 C348 C349 175.2(17) 4 . . . ?
Zn43 N311 C330 C331 -179.8(14) . . . . ?
Zn43 N311 C329 C328 -178(3) . . . . ?
Zn34 N312 C336 C335 -171.5(11) . . . . ?
Zn34 N312 C332 C333 171.7(14) . . . . ?
Zn34 N313 C337 C338 174.9(15) . . . . ?
Zn34 N313 C341 C340 -173.8(19) . . . . ?
Zn36 N305 C312 C313 171(2) 1_655 . . . ?
Zn36 N305 C311 C310 -175.7(16) 1_655 . . . ?
Zn36 N324 C372 C371 173.0(13) . . . . ?
Zn36 N324 C368 C369 -174.9(19) . . . . ?
Zn45 N318 C354 C353 168.3(17) . . . . ?
Zn45 N318 C350 C351 -172(2) . . . . ?
N319 C355 C356 C357 8(4) . . . . ?
N319 C359 C358 C357 -11(4) . . . . ?
Zn32 N306 C314 C315 -177.2(16) . . . . ?
Zn32 N306 C318 C317 177.3(18) . . . . ?
Zn32 N307 C323 C322 170.0(17) . . . . ?
Zn32 N307 C319 C320 -176(3) . . . . ?
Zn53 N311 C330 C331 177(3) . . . . ?
Zn42 N306 C314 C315 176.3(19) . . . . ?
Zn42 N306 C318 C317 -174(2) . . . . ?
Zn42 N307 C323 C322 178(2) . . . . ?
Zn42 N307 C319 C320 174(3) . . . . ?
Zn54 N312 C336 C335 177(3) . . . . ?
Zn54 N312 C332 C333 178(2) . . . . ?
Zn54 N313 C337 C338 -163(2) . . . . ?
Zn54 N313 C341 C340 159(3) . . . . ?
C328 C327 C331 C330 8(3) . . . . ?
C329 N311 C330 C331 -7(3) . . . . ?
C464 N323 C366 C367 41(3) . . . . ?
C465 C363 C367 C366 -31(3) . . . . ?
C4B C3B C2B C1B 0.0 . . . . ?
C4B C5B C13B O1B -161(6) . . . . ?
C4B C7B C12B C11B 173(4) . . . . ?
C4B C7B C12B O3B 3(6) . . . . ?
C4B C7B C8B C9B -173(4) . . . . ?
C4B C7B C8B O2B 4(4) . . . . ?
C3B C4B C5B C6B 0.0 . . . . ?
C3B C4B C5B C13B -180(3) . . . . ?
C3B C4B C7B C12B 97(4) . . . . ?
C3B C4B C7B C8B -90(4) . . . . ?
C3B C2B C1B C6B 0.0 . . . . ?
C2B C1B C6B C5B 0.0 . . . . ?
C1B C6B C5B C4B 0.0 . . . . ?
C1B C6B C5B C13B 180(3) . . . . ?
C6B C5B C13B O1B 19(7) . . . . ?
C5B C4B C3B C2B 0.0 . . . . ?
C5B C4B C7B C12B -83(4) . . . . ?
C5B C4B C7B C8B 90(4) . . . . ?
C7B C4B C3B C2B -180(4) . . . . ?
C7B C4B C5B C6B 180(4) . . . . ?
C7B C4B C5B C13B 0(4) . . . . ?
C7B C12B C11B C10B 0.0 . . . . ?
C7B C12B O3B C15B -178(7) . . . . ?
C7B C8B O2B C14B -171(7) . . . . ?
C12B C7B C8B C9B 0.0 . . . . ?
C12B C7B C8B O2B 177(3) . . . . ?
C12B C11B C10B C9B 0.0 . . . . ?
C11B C12B O3B C15B 13(10) . . . . ?
C11B C10B C9B C8B 0.0 . . . . ?
C10B C9B C8B C7B 0.0 . . . . ?
C10B C9B C8B O2B -176(3) . . . . ?
C9B C8B O2B C14B 6(8) . . . . ?
C8B C7B C12B C11B 0.0 . . . . ?
C8B C7B C12B O3B -169(7) . . . . ?
O3B C12B C11B C10B 169(7) . . . . ?
C805 C806 C801 C802 53(5) . . . . ?
C806 C805 C804 C803 55(5) . . . . ?
C806 C801 C802 C803 -52(5) . . . . ?
C801 C802 C803 C804 53(5) . . . . ?
C802 C803 C804 C805 -54(5) . . . . ?
C804 C805 C806 C801 -54(5) . . . . ?
C807 C808 C809 C810 59(4) . . . . ?
C808 C807 C812 C811 55(5) . . . . ?
C808 C809 C810 C811 -59(4) . . . . ?
C809 C810 C811 C812 57(4) . . . . ?
C810 C811 C812 C807 -55(5) . . . . ?
C812 C807 C808 C809 -57(5) . . . . ?

loop_
_exptl_oxdiff_crystal_face_indexfrac_h
_exptl_oxdiff_crystal_face_indexfrac_k
_exptl_oxdiff_crystal_face_indexfrac_l
_exptl_oxdiff_crystal_face_x
_exptl_oxdiff_crystal_face_y
_exptl_oxdiff_crystal_face_z
1.0003 -0.0006 0.9998 0.0169 0.0037 0.0723
8.5862 -8.4135 4.1053 -0.0684 0.8804 0.4692
-0.1771 9.7251 0.5380 0.0782 -0.9960 0.0434
-16.6312 0.0621 -9.0102 0.0020 -0.0434 -0.9991
16.6312 -0.2666 8.9969 -0.0036 0.0643 0.9979
16.2543 0.3170 -16.9451 -0.9533 -0.0744 0.2926
-20.0188 0.4234 0.0351 0.4072 -0.0550 -0.9117
20.0334 -0.4301 -0.1168 -0.4106 0.0555 0.9101
7.2783 -7.0769 -14.4862 -0.7230 0.6862 -0.0802
6.8094 7.3592 -13.8499 -0.6087 -0.7929 -0.0295
-10.7578 -0.1996 21.0349 0.9947 0.0780 0.0677
-12.3589 -6.5302 12.1854 0.6636 0.6995 -0.2651
-19.7983 -0.3953 9.9530 0.7654 0.0592 -0.6408
